data_1573249
_journal_paper_doi 10.1039/D4CY01032A
_chemical_formula_moiety 'C96 H108 O9 P4 Ru2, C3 H6 O [+ solvent]'
_chemical_formula_sum 'C99 H114 O10 P4 Ru2'
_chemical_formula_weight 1789.92
_space_group_crystal_system monoclinic
_space_group_IT_number 14
_space_group_name_Hall '-P 2yn'
_space_group_name_H-M_alt 'P 1 21/n 1'
_atom_sites_solution_hydrogens geom
_atom_sites_solution_primary dual
_audit_creation_method SHELXL-2018/3
_audit_update_record
;
2023-09-20 deposited with the CCDC.	2024-11-18 downloaded from the CCDC.
;
_cell_angle_alpha 90
_cell_angle_beta 101.926(2)
_cell_angle_gamma 90
_cell_formula_units_Z 4
_cell_length_a 13.8453(3)
_cell_length_b 24.5721(4)
_cell_length_c 29.3748(6)
_cell_measurement_reflns_used 67964
_cell_measurement_temperature 150(2)
_cell_measurement_theta_max 72.7400
_cell_measurement_theta_min 4.3090
_cell_volume 9777.8(3)
_computing_cell_refinement 'CrysAlisPro 1.171.42.49 (Rigaku OD, 2022)'
_computing_data_collection 'CrysAlisPro 1.171.42.49 (Rigaku OD, 2022)'
_computing_data_reduction 'CrysAlisPro 1.171.42.49 (Rigaku OD, 2022)'
_computing_molecular_graphics 'ORTEP3 for Windows - Farrugia, L. J. J. Appl. Crystallogr. 1997, 30, 565'
_computing_publication_material
;
 'WinGX publication routines, Farrugia, 
 L. J., J. Appl. Crystallogr., 1999, 32, 837-838
;
_computing_structure_refinement
;
 SHELXL-2018/3 (Sheldrick, 2018)
 Sheldrick GM (2008) Acta Crystallogr A64:112--122 and 
 C. B. H\"ubschle, G. M. Sheldrick and B. Dittrich
 ShelXle: a Qt graphical user interface for SHELXL
 J. Appl. Cryst., 44, (2011) 1281-1284.
;
_computing_structure_solution 'SHELXT 2014/5 (Sheldrick, 2014)'
_diffrn_ambient_environment N~2~
_diffrn_ambient_temperature 150.01(10)
_diffrn_detector 'CCD plate'
_diffrn_detector_area_resol_mean 8.1150
_diffrn_detector_type EosS2
_diffrn_measured_fraction_theta_full 1.000
_diffrn_measured_fraction_theta_max 0.996
_diffrn_measurement_device 'four-circle diffractometer'
_diffrn_measurement_device_type 'SuperNova, Dual, Cu at home/near, EosS2'
_diffrn_measurement_method '\w scans'
_diffrn_radiation_monochromator mirror
_diffrn_radiation_probe x-ray
_diffrn_radiation_type 'Cu K\a'
_diffrn_radiation_wavelength 1.54184
_diffrn_reflns_av_unetI/netI 0.1139
_diffrn_reflns_Laue_measured_fraction_full 1.000
_diffrn_reflns_Laue_measured_fraction_max 0.996
_diffrn_reflns_limit_h_max 16
_diffrn_reflns_limit_h_min -17
_diffrn_reflns_limit_k_max 30
_diffrn_reflns_limit_k_min -30
_diffrn_reflns_limit_l_max 36
_diffrn_reflns_limit_l_min -36
_diffrn_reflns_number 197376
_diffrn_reflns_point_group_measured_fraction_full 1.000
_diffrn_reflns_point_group_measured_fraction_max 0.996
_diffrn_reflns_theta_full 67.684
_diffrn_reflns_theta_max 73.247
_diffrn_reflns_theta_min 3.598
_diffrn_source 'micro-focus sealed X-ray tube'
_diffrn_source_type 'SuperNova (Cu) X-ray Source'
_exptl_absorpt_coefficient_mu 3.540
_exptl_absorpt_correction_T_max 1.000
_exptl_absorpt_correction_T_min 0.442
_exptl_absorpt_correction_type gaussian
_exptl_absorpt_process_details
;
CrysAlisPro 1.171.42.56a (Rigaku Oxford Diffraction, 2022)
Numerical absorption correction based on gaussian integration over
a multifaceted crystal model
Empirical absorption correction using spherical harmonics,
implemented in SCALE3 ABSPACK scaling algorithm.
;
_exptl_crystal_colour yellow
_exptl_crystal_density_diffrn 1.216
_exptl_crystal_description needle
_exptl_crystal_F_000 3744
_exptl_crystal_recrystallization_method 'Re-crystallisation from solvent: acetone, MeOH'
_exptl_crystal_size_max 0.339
_exptl_crystal_size_mid 0.059
_exptl_crystal_size_min 0.033
_refine_diff_density_max 1.639
_refine_diff_density_min -2.019
_refine_diff_density_rms 0.198
_refine_ls_extinction_method none
_refine_ls_goodness_of_fit_ref 1.131
_refine_ls_hydrogen_treatment constr
_refine_ls_matrix_type full
_refine_ls_number_parameters 1065
_refine_ls_number_reflns 197376
_refine_ls_number_restraints 102
_refine_ls_restrained_S_all 1.133
_refine_ls_R_factor_all 0.1223
_refine_ls_R_factor_gt 0.1016
_refine_ls_shift/su_max 0.001
_refine_ls_shift/su_mean 0.000
_refine_ls_structure_factor_coef Fsqd
_refine_ls_weighting_details 'w=1/[\s^2^(Fo^2^)+(0.0074P)^2^+131.5198P] where P=(Fo^2^+2Fc^2^)/3'
_refine_ls_weighting_scheme calc
_refine_ls_wR_factor_gt 0.2199
_refine_ls_wR_factor_ref 0.2299
_reflns_Friedel_coverage 0.000
_reflns_number_gt 155650
_reflns_number_total 197376
_reflns_threshold_expression 'I > 2\s(I)'
_cod_data_source_file d4cy01032a2.cif
_cod_data_source_block s22uh10_sq
_cod_original_sg_symbol_H-M 'P 21/n'
_cod_database_code 1573249
_shelx_shelxl_version_number 2018/3
_shelx_space_group_comment
;
The symmetry employed for this shelxl refinement is uniquely defined
by the following loop, which should always be used as a source of
symmetry information in preference to the above space-group names.
They are only intended as comments.
;
_shelx_estimated_absorpt_t_min 0.380
_shelx_estimated_absorpt_t_max 0.892
_oxdiff_exptl_absorpt_empirical_full_min 0.359
_oxdiff_exptl_absorpt_empirical_full_max 1.451
_oxdiff_exptl_absorpt_empirical_details
;
Empirical correction (ABSPACK) includes:
- Absorption correction using spherical harmonics
- Frame scaling
;

loop_
_space_group_symop_operation_xyz
'x, y, z'
'-x+1/2, y+1/2, -z+1/2'
'-x, -y, -z'
'x-1/2, -y-1/2, z-1/2'

loop_
_atom_site_label
_atom_site_type_symbol
_atom_site_fract_x
_atom_site_fract_y
_atom_site_fract_z
_atom_site_U_iso_or_equiv
_atom_site_adp_type
_atom_site_occupancy
_atom_site_site_symmetry_order
_atom_site_calc_flag
_atom_site_refinement_flags_posn
_atom_site_refinement_flags_adp
_atom_site_refinement_flags_occupancy
_atom_site_disorder_assembly
_atom_site_disorder_group
Ru1 Ru 0.33152(6) 0.39524(3) 0.64898(2) 0.01744(16) Uani 1 1 d . . . . .
Ru2 Ru 0.23943(5) 0.25385(3) 0.60865(2) 0.01781(16) Uani 1 1 d . . . . .
P1 P 0.25114(19) 0.47133(9) 0.62026(8) 0.0185(5) Uani 1 1 d . . . . .
P2 P 0.46366(19) 0.44950(10) 0.66539(8) 0.0210(5) Uani 1 1 d . . . . .
P3 P 0.2759(2) 0.17575(9) 0.57669(8) 0.0240(5) Uani 1 1 d . . . . .
P4 P 0.15107(19) 0.19990(9) 0.64641(8) 0.0215(5) Uani 1 1 d . . . . .
O1 O 0.4210(5) 0.3275(3) 0.6818(2) 0.0274(16) Uani 1 1 d . . . . .
O2 O 0.3658(5) 0.2439(3) 0.6605(2) 0.0243(15) Uani 1 1 d . . . . .
O3 O 0.3134(5) 0.2974(3) 0.5617(2) 0.0289(16) Uani 1 1 d . . . . .
O4 O 0.3593(5) 0.3834(2) 0.5829(2) 0.0215(14) Uani 1 1 d . . . . .
O5 O 0.3086(5) 0.4110(3) 0.7162(2) 0.0225(15) Uani 1 1 d . . . . .
O6 O 0.1981(5) 0.3463(3) 0.7198(2) 0.0273(16) Uani 1 1 d . . . . .
O7 O 0.1117(5) 0.2608(2) 0.5572(2) 0.0219(14) Uani 1 1 d . . . . .
O8 O 0.0559(5) 0.3412(3) 0.5772(2) 0.0290(16) Uani 1 1 d . . . . .
O9 O 0.2120(4) 0.3342(2) 0.6362(2) 0.0175(13) Uani 1 1 d . . . . .
C1 C 0.4371(7) 0.5149(4) 0.6356(3) 0.023(2) Uani 1 1 d . . . . .
H1A H 0.484425 0.542894 0.650692 0.028 Uiso 1 1 calc R U . . .
H1B H 0.442775 0.511547 0.602622 0.028 Uiso 1 1 calc R U . . .
C2 C 0.3319(8) 0.5308(4) 0.6386(3) 0.025(2) Uani 1 1 d . . . . .
H2A H 0.309581 0.562179 0.617923 0.030 Uiso 1 1 calc R U . . .
H2B H 0.329356 0.541233 0.670842 0.030 Uiso 1 1 calc R U . . .
C3 C 0.1379(7) 0.4943(4) 0.6379(3) 0.022(2) Uani 1 1 d . . . . .
C4 C 0.0899(8) 0.4608(5) 0.6648(3) 0.031(2) Uani 1 1 d . . . . .
H4 H 0.113217 0.424954 0.672840 0.038 Uiso 1 1 calc R U . . .
C5 C 0.0071(8) 0.4809(5) 0.6797(4) 0.045(3) Uani 1 1 d . . . . .
H5 H -0.024788 0.458766 0.698661 0.054 Uiso 1 1 calc R U . . .
C6 C -0.0286(9) 0.5315(5) 0.6675(4) 0.045(3) Uani 1 1 d . . . . .
H6 H -0.084451 0.544592 0.678220 0.054 Uiso 1 1 calc R U . . .
C7 C 0.0172(8) 0.5645(4) 0.6388(4) 0.035(3) Uani 1 1 d . . . . .
H7 H -0.008434 0.599555 0.629501 0.042 Uiso 1 1 calc R U . . .
C8 C 0.0986(8) 0.5455(4) 0.6246(4) 0.030(2) Uani 1 1 d . . . . .
H8 H 0.129350 0.567696 0.605239 0.036 Uiso 1 1 calc R U . . .
C9 C 0.2132(7) 0.4820(4) 0.5571(3) 0.020(2) Uani 1 1 d . . . . .
C10 C 0.1304(8) 0.4546(4) 0.5331(3) 0.029(2) Uani 1 1 d . . . . .
H10 H 0.099098 0.428418 0.548976 0.034 Uiso 1 1 calc R U . . .
C11 C 0.0926(9) 0.4646(4) 0.4863(4) 0.035(3) Uani 1 1 d . . . . .
H11 H 0.034790 0.446372 0.470556 0.042 Uiso 1 1 calc R U . . .
C12 C 0.1408(9) 0.5021(4) 0.4627(3) 0.038(3) Uani 1 1 d . . . . .
H12 H 0.116527 0.508970 0.430576 0.045 Uiso 1 1 calc R U . . .
C13 C 0.2230(8) 0.5286(4) 0.4862(3) 0.031(2) Uani 1 1 d . . . . .
H13 H 0.255635 0.554134 0.470376 0.038 Uiso 1 1 calc R U . . .
C14 C 0.2584(8) 0.5184(4) 0.5327(3) 0.027(2) Uani 1 1 d . . . . .
H14 H 0.315804 0.537055 0.548430 0.032 Uiso 1 1 calc R U . . .
C15 C 0.5787(7) 0.4270(4) 0.6486(3) 0.022(2) Uani 1 1 d . . . . .
C16 C 0.6604(9) 0.4602(4) 0.6543(4) 0.036(3) Uani 1 1 d . . . . .
H16 H 0.657624 0.494416 0.669085 0.043 Uiso 1 1 calc R U . . .
C17 C 0.7428(9) 0.4474(5) 0.6404(4) 0.044(3) Uani 1 1 d . . . . .
H17 H 0.796443 0.472321 0.644665 0.053 Uiso 1 1 calc R U . . .
C18 C 0.7499(8) 0.3972(5) 0.6196(4) 0.041(3) Uani 1 1 d . . . . .
H18 H 0.808487 0.387392 0.609598 0.049 Uiso 1 1 calc R U . . .
C19 C 0.6705(8) 0.3614(4) 0.6136(4) 0.035(3) Uani 1 1 d . . . . .
H19 H 0.675199 0.326791 0.599850 0.042 Uiso 1 1 calc R U . . .
C20 C 0.5844(8) 0.3760(4) 0.6277(3) 0.030(2) Uani 1 1 d . . . . .
H20 H 0.529822 0.351781 0.623246 0.036 Uiso 1 1 calc R U . . .
C21 C 0.5086(8) 0.4692(4) 0.7261(3) 0.029(2) Uani 1 1 d . . . . .
C22 C 0.5041(9) 0.5203(5) 0.7436(4) 0.040(3) Uani 1 1 d . . . . .
H22 H 0.474941 0.548750 0.723476 0.048 Uiso 1 1 calc R U . . .
C23 C 0.5409(11) 0.5316(6) 0.7897(4) 0.054(4) Uani 1 1 d . . . . .
H23 H 0.539917 0.567930 0.800703 0.065 Uiso 1 1 calc R U . . .
C24 C 0.5792(12) 0.4905(7) 0.8204(4) 0.068(5) Uani 1 1 d . . . . .
H24 H 0.603554 0.498480 0.852378 0.081 Uiso 1 1 calc R U . . .
C25 C 0.5820(11) 0.4377(6) 0.8042(4) 0.058(4) Uani 1 1 d . . . . .
H25 H 0.606964 0.408953 0.825025 0.070 Uiso 1 1 calc R U . . .
C26 C 0.5480(9) 0.4274(5) 0.7576(4) 0.040(3) Uani 1 1 d . . . . .
H26 H 0.551044 0.391363 0.746255 0.048 Uiso 1 1 calc R U . . .
C27 C 0.1323(8) 0.1352(4) 0.6148(4) 0.029(2) Uani 1 1 d . . . . .
H27A H 0.106223 0.107409 0.633541 0.035 Uiso 1 1 calc R U . . .
H27B H 0.084523 0.139839 0.584972 0.035 Uiso 1 1 calc R U . . .
C28 C 0.2315(8) 0.1176(4) 0.6061(4) 0.029(2) Uani 1 1 d . . . . .
H28A H 0.224621 0.084863 0.586057 0.035 Uiso 1 1 calc R U . . .
H28B H 0.277765 0.109423 0.635745 0.035 Uiso 1 1 calc R U . . .
C29 C 0.243(3) 0.1648(14) 0.5158(9) 0.025(13) Uani 0.265(12) 1 d G U P A 1
C30 C 0.254(3) 0.1139(12) 0.4967(9) 0.060(14) Uani 0.265(12) 1 d G U P A 1
H30 H 0.279987 0.084433 0.516284 0.072 Uiso 0.265(12) 1 calc R U P A 1
C31 C 0.226(3) 0.1062(12) 0.4489(10) 0.072(6) Uani 0.265(12) 1 d G . P A 1
H31 H 0.233037 0.071424 0.435826 0.087 Uiso 0.265(12) 1 calc R U P A 1
C32 C 0.188(3) 0.1494(16) 0.4202(9) 0.055(14) Uani 0.265(12) 1 d G U P A 1
H32 H 0.168493 0.144071 0.387506 0.066 Uiso 0.265(12) 1 calc R U P A 1
C33 C 0.177(3) 0.2002(13) 0.4393(13) 0.05(4) Uani 0.265(12) 1 d G U P A 1
H33 H 0.150897 0.229727 0.419643 0.064 Uiso 0.265(12) 1 calc R U P A 1
C34 C 0.205(4) 0.2080(12) 0.4871(14) 0.029(18) Uani 0.265(12) 1 d G U P A 1
H34 H 0.197846 0.242737 0.500101 0.035 Uiso 0.265(12) 1 calc R U P A 1
C29A C 0.2087(11) 0.1643(6) 0.5146(4) 0.030(5) Uani 0.735(12) 1 d G U P A 2
C30A C 0.1524(11) 0.1185(4) 0.4995(3) 0.047(5) Uani 0.735(12) 1 d G U P A 2
H30A H 0.146727 0.090165 0.520799 0.057 Uiso 0.735(12) 1 calc R U P A 2
C31A C 0.1045(10) 0.1140(4) 0.4531(4) 0.072(6) Uani 0.735(12) 1 d G . P A 2
H31A H 0.066078 0.082605 0.442784 0.087 Uiso 0.735(12) 1 calc R U P A 2
C32A C 0.1128(11) 0.1554(5) 0.4219(3) 0.049(5) Uani 0.735(12) 1 d G U P A 2
H32A H 0.080107 0.152288 0.390243 0.059 Uiso 0.735(12) 1 calc R U P A 2
C33A C 0.1691(13) 0.2012(5) 0.4370(5) 0.056(15) Uani 0.735(12) 1 d G U P A 2
H33A H 0.174787 0.229533 0.415717 0.067 Uiso 0.735(12) 1 calc R U P A 2
C34A C 0.2170(13) 0.2057(5) 0.4834(6) 0.041(8) Uani 0.735(12) 1 d G U P A 2
H34A H 0.255437 0.237095 0.493732 0.050 Uiso 0.735(12) 1 calc R U P A 2
C35 C 0.415(2) 0.1579(15) 0.5921(14) 0.038(5) Uani 0.265(12) 1 d G . P A 1
C36 C 0.484(4) 0.1986(11) 0.5903(18) 0.031(3) Uani 0.265(12) 1 d G . P A 1
H36 H 0.462595 0.234721 0.582210 0.037 Uiso 0.265(12) 1 calc R U P A 1
C37 C 0.584(3) 0.1866(14) 0.6004(18) 0.055(7) Uani 0.265(12) 1 d G . P A 1
H37 H 0.631399 0.214523 0.599203 0.066 Uiso 0.265(12) 1 calc R U P A 1
C38 C 0.616(2) 0.1339(16) 0.6123(16) 0.075(19) Uani 0.265(12) 1 d G U P A 1
H38 H 0.684568 0.125657 0.619164 0.091 Uiso 0.265(12) 1 calc R U P A 1
C39 C 0.547(2) 0.0931(11) 0.6140(13) 0.057(14) Uani 0.265(12) 1 d G U P A 1
H39 H 0.568934 0.056988 0.622133 0.068 Uiso 0.265(12) 1 calc R U P A 1
C40 C 0.447(2) 0.1051(12) 0.6039(12) 0.034(10) Uani 0.265(12) 1 d G U P A 1
H40 H 0.400129 0.077185 0.605141 0.041 Uiso 0.265(12) 1 calc R U P A 1
C35A C 0.4035(8) 0.1594(5) 0.5737(5) 0.038(5) Uani 0.735(12) 1 d G . P A 2
C36A C 0.4744(11) 0.2002(4) 0.5817(5) 0.031(3) Uani 0.735(12) 1 d G . P A 2
H36A H 0.455980 0.236403 0.587606 0.037 Uiso 0.735(12) 1 calc R U P A 2
C37A C 0.5722(10) 0.1882(5) 0.5811(6) 0.055(7) Uani 0.735(12) 1 d G . P A 2
H37A H 0.620662 0.216142 0.586591 0.066 Uiso 0.735(12) 1 calc R U P A 2
C38A C 0.5991(8) 0.1353(6) 0.5725(7) 0.085(8) Uani 0.735(12) 1 d G U P A 2
H38A H 0.665995 0.127073 0.572102 0.102 Uiso 0.735(12) 1 calc R U P A 2
C39A C 0.5282(11) 0.0944(5) 0.5645(8) 0.121(11) Uani 0.735(12) 1 d G U P A 2
H39A H 0.546647 0.058264 0.558627 0.145 Uiso 0.735(12) 1 calc R U P A 2
C40A C 0.4304(9) 0.1065(5) 0.5651(7) 0.104(9) Uani 0.735(12) 1 d G U P A 2
H40A H 0.381964 0.078524 0.559642 0.125 Uiso 0.735(12) 1 calc R U P A 2
C41 C 0.1993(8) 0.1795(4) 0.7066(3) 0.023(2) Uani 1 1 d . . . . .
C42 C 0.2206(8) 0.2191(4) 0.7408(3) 0.029(2) Uani 1 1 d . . . . .
H42 H 0.212736 0.256359 0.732407 0.035 Uiso 1 1 calc R U . . .
C43 C 0.2532(8) 0.2051(4) 0.7870(3) 0.033(3) Uani 1 1 d . . . . .
H43 H 0.263940 0.232778 0.810126 0.040 Uiso 1 1 calc R U . . .
C44 C 0.2704(9) 0.1517(4) 0.7999(4) 0.035(3) Uani 1 1 d . . . . .
H44 H 0.293937 0.142316 0.831592 0.043 Uiso 1 1 calc R U . . .
C45 C 0.2528(9) 0.1116(4) 0.7660(4) 0.036(3) Uani 1 1 d . . . . .
H45 H 0.265056 0.074635 0.774693 0.043 Uiso 1 1 calc R U . . .
C46 C 0.2187(9) 0.1244(4) 0.7210(4) 0.035(3) Uani 1 1 d . . . . .
H46 H 0.207257 0.096178 0.698342 0.043 Uiso 1 1 calc R U . . .
C47 C 0.0249(4) 0.2191(3) 0.6504(3) 0.029(2) Uani 1 1 d G . . . .
C48 C 0.0087(5) 0.2709(3) 0.6664(3) 0.040(3) Uani 1 1 d G . . . .
H48 H 0.062128 0.295696 0.674460 0.048 Uiso 1 1 calc R U . . .
C49 C -0.0856(6) 0.2863(3) 0.6706(3) 0.055(4) Uani 1 1 d G . . . .
H49 H -0.096670 0.321652 0.681608 0.066 Uiso 1 1 calc R U . . .
C50 C -0.1637(4) 0.2500(4) 0.6589(3) 0.066(4) Uani 1 1 d G . . . .
H50 H -0.228218 0.260509 0.661759 0.080 Uiso 1 1 calc R U . . .
C51 C -0.1476(5) 0.1982(4) 0.6428(3) 0.082(6) Uani 1 1 d G . . . .
H51 H -0.200969 0.173409 0.634760 0.099 Uiso 1 1 calc R U . . .
C52 C -0.0532(6) 0.1828(3) 0.6386(3) 0.046(3) Uani 1 1 d G . . . .
H52 H -0.042172 0.147452 0.627611 0.055 Uiso 1 1 calc R U . . .
C53 C 0.4224(7) 0.2781(4) 0.6846(3) 0.021(2) Uani 1 1 d . . . . .
C54 C 0.5009(8) 0.2521(4) 0.7235(3) 0.027(2) Uani 1 1 d . . . . .
C55 C 0.4955(8) 0.1900(4) 0.7239(4) 0.038(3) Uani 1 1 d . . . . .
H55A H 0.505445 0.175417 0.693806 0.046 Uiso 1 1 calc R U . . .
H55B H 0.429430 0.178400 0.728180 0.046 Uiso 1 1 calc R U . . .
C56 C 0.4876(8) 0.2742(5) 0.7704(3) 0.035(3) Uani 1 1 d . . . . .
H56A H 0.491772 0.314412 0.770317 0.042 Uiso 1 1 calc R U . . .
H56B H 0.421403 0.263988 0.775463 0.042 Uiso 1 1 calc R U . . .
C57 C 0.6042(8) 0.2695(4) 0.7170(4) 0.032(2) Uani 1 1 d . . . . .
H57A H 0.615212 0.256169 0.686685 0.038 Uiso 1 1 calc R U . . .
H57B H 0.608861 0.309730 0.717140 0.038 Uiso 1 1 calc R U . . .
C58 C 0.6834(10) 0.2459(6) 0.7566(4) 0.052(3) Uani 1 1 d . . . . .
H58 H 0.749977 0.257017 0.751705 0.062 Uiso 1 1 calc R U . . .
C59 C 0.6777(10) 0.1839(6) 0.7569(5) 0.061(4) Uani 1 1 d . . . . .
H59A H 0.689094 0.169165 0.727035 0.073 Uiso 1 1 calc R U . . .
H59B H 0.729014 0.169010 0.782385 0.073 Uiso 1 1 calc R U . . .
C60 C 0.5753(9) 0.1672(5) 0.7637(5) 0.048(3) Uani 1 1 d . . . . .
H60 H 0.570605 0.126650 0.764207 0.057 Uiso 1 1 calc R U . . .
C61 C 0.5602(10) 0.1903(6) 0.8104(4) 0.060(4) Uani 1 1 d . . . . .
H61A H 0.494880 0.178962 0.815885 0.072 Uiso 1 1 calc R U . . .
H61B H 0.611577 0.175803 0.836121 0.072 Uiso 1 1 calc R U . . .
C62 C 0.5661(9) 0.2516(6) 0.8097(4) 0.048(3) Uani 1 1 d . . . . .
H62 H 0.554752 0.266179 0.839906 0.058 Uiso 1 1 calc R U . . .
C63 C 0.6684(10) 0.2696(6) 0.8033(4) 0.052(4) Uani 1 1 d . . . . .
H63A H 0.720019 0.255767 0.829221 0.063 Uiso 1 1 calc R U . . .
H63B H 0.672522 0.309797 0.802894 0.063 Uiso 1 1 calc R U . . .
C64 C 0.3467(7) 0.3436(4) 0.5548(3) 0.020(2) Uani 1 1 d . . . . .
C65 C 0.3738(7) 0.3544(4) 0.5076(3) 0.024(2) Uani 1 1 d . . . . .
C66 C 0.4444(8) 0.3095(4) 0.4974(3) 0.028(2) Uani 1 1 d . . . . .
H66A H 0.506342 0.310093 0.521309 0.034 Uiso 1 1 calc R U . . .
H66B H 0.413250 0.273290 0.498248 0.034 Uiso 1 1 calc R U . . .
C67 C 0.4240(8) 0.4098(4) 0.5061(3) 0.029(2) Uani 1 1 d . . . . .
H67A H 0.379529 0.438971 0.512797 0.035 Uiso 1 1 calc R U . . .
H67B H 0.485275 0.411091 0.530384 0.035 Uiso 1 1 calc R U . . .
C68 C 0.2783(8) 0.3537(5) 0.4705(3) 0.036(3) Uani 1 1 d . . . . .
H68A H 0.232808 0.382169 0.477324 0.043 Uiso 1 1 calc R U . . .
H68B H 0.245345 0.317942 0.470587 0.043 Uiso 1 1 calc R U . . .
C69 C 0.3029(8) 0.3641(5) 0.4222(4) 0.037(3) Uani 1 1 d . . . . .
H69 H 0.240779 0.363490 0.397739 0.044 Uiso 1 1 calc R U . . .
C70 C 0.3732(10) 0.3181(5) 0.4126(4) 0.045(3) Uani 1 1 d . . . . .
H70A H 0.340749 0.282290 0.413362 0.054 Uiso 1 1 calc R U . . .
H70B H 0.388314 0.323029 0.381395 0.054 Uiso 1 1 calc R U . . .
C71 C 0.4669(9) 0.3197(5) 0.4489(4) 0.035(3) Uani 1 1 d . . . . .
H71 H 0.512461 0.290645 0.442029 0.042 Uiso 1 1 calc R U . . .
C72 C 0.5175(9) 0.3752(4) 0.4489(4) 0.036(3) Uani 1 1 d . . . . .
H72A H 0.579323 0.375651 0.472886 0.043 Uiso 1 1 calc R U . . .
H72B H 0.534562 0.381645 0.418217 0.043 Uiso 1 1 calc R U . . .
C73 C 0.4486(9) 0.4197(4) 0.4589(4) 0.035(3) Uani 1 1 d . . . . .
H73 H 0.481188 0.455965 0.458656 0.043 Uiso 1 1 calc R U . . .
C74 C 0.3537(9) 0.4182(5) 0.4214(4) 0.041(3) Uani 1 1 d . . . . .
H74A H 0.308999 0.447794 0.426902 0.050 Uiso 1 1 calc R U . . .
H74B H 0.369729 0.423984 0.390409 0.050 Uiso 1 1 calc R U . . .
C75 C 0.2511(8) 0.3858(4) 0.7370(3) 0.026(2) Uani 1 1 d . . . . .
C76 C 0.2480(8) 0.4047(4) 0.7864(3) 0.027(2) Uani 1 1 d . . . . .
C77 C 0.3228(9) 0.3724(4) 0.8208(3) 0.036(3) Uani 1 1 d . . . . .
H77A H 0.389584 0.378256 0.814580 0.043 Uiso 1 1 calc R U . . .
H77B H 0.307302 0.333100 0.817168 0.043 Uiso 1 1 calc R U . . .
C78 C 0.1462(9) 0.3955(5) 0.7962(4) 0.043(3) Uani 1 1 d . . . . .
H78A H 0.128901 0.356440 0.792451 0.052 Uiso 1 1 calc R U . . .
H78B H 0.096866 0.416430 0.773670 0.052 Uiso 1 1 calc R U . . .
C79 C 0.2739(13) 0.4650(5) 0.7919(4) 0.064(5) Uani 1 1 d . . . . .
H79A H 0.223834 0.486824 0.770502 0.077 Uiso 1 1 calc R U . . .
H79B H 0.338985 0.471663 0.783930 0.077 Uiso 1 1 calc R U . . .
C80 C 0.2767(13) 0.4822(4) 0.8429(4) 0.064(5) Uani 1 1 d . U . . .
H80 H 0.294794 0.521548 0.846577 0.077 Uiso 1 1 calc R U . . .
C81 C 0.3519(12) 0.4490(6) 0.8771(4) 0.064(4) Uani 1 1 d . . . . .
H81A H 0.418758 0.453855 0.870640 0.076 Uiso 1 1 calc R U . . .
H81B H 0.353057 0.460987 0.909409 0.076 Uiso 1 1 calc R U . . .
C82 C 0.3211(9) 0.3903(5) 0.8711(4) 0.043(3) Uani 1 1 d . . . . .
H82 H 0.369554 0.367632 0.893140 0.052 Uiso 1 1 calc R U . . .
C83 C 0.2200(9) 0.3810(5) 0.8807(4) 0.042(3) Uani 1 1 d . . . . .
H83A H 0.218790 0.392412 0.912914 0.051 Uiso 1 1 calc R U . . .
H83B H 0.203400 0.341813 0.877637 0.051 Uiso 1 1 calc R U . . .
C84 C 0.1442(10) 0.4139(6) 0.8462(4) 0.052(4) Uani 1 1 d . . . . .
H84 H 0.076774 0.408507 0.852643 0.062 Uiso 1 1 calc R U . . .
C85 C 0.1734(15) 0.4746(6) 0.8517(5) 0.085(6) Uani 1 1 d . . . . .
H85A H 0.126040 0.496776 0.829405 0.102 Uiso 1 1 calc R U . . .
H85B H 0.171315 0.486953 0.883600 0.102 Uiso 1 1 calc R U . . .
C86 C 0.0471(8) 0.2978(4) 0.5533(3) 0.024(2) Uani 1 1 d . . . . .
C87 C -0.0471(7) 0.2886(4) 0.5154(3) 0.024(2) Uani 1 1 d . . . . .
C88 C -0.0651(8) 0.2286(4) 0.5060(4) 0.030(2) Uani 1 1 d . . . . .
H88A H -0.074830 0.210110 0.534657 0.036 Uiso 1 1 calc R U . . .
H88B H -0.006993 0.212121 0.496547 0.036 Uiso 1 1 calc R U . . .
C89 C -0.0294(9) 0.3161(4) 0.4706(4) 0.036(3) Uani 1 1 d . . . . .
H89A H -0.015052 0.355255 0.476425 0.043 Uiso 1 1 calc R U . . .
H89B H 0.028251 0.299214 0.461033 0.043 Uiso 1 1 calc R U . . .
C90 C -0.1359(8) 0.3152(5) 0.5294(4) 0.037(3) Uani 1 1 d . . . . .
H90A H -0.123152 0.354499 0.534981 0.044 Uiso 1 1 calc R U . . .
H90B H -0.147147 0.298594 0.558543 0.044 Uiso 1 1 calc R U . . .
C91 C -0.2279(9) 0.3075(6) 0.4906(4) 0.049(3) Uani 1 1 d . . . . .
H91 H -0.286246 0.324375 0.500291 0.059 Uiso 1 1 calc R U . . .
C92 C -0.2468(9) 0.2456(6) 0.4819(4) 0.048(3) Uani 1 1 d . . . . .
H92A H -0.257583 0.227735 0.510695 0.058 Uiso 1 1 calc R U . . .
H92B H -0.306507 0.240014 0.457219 0.058 Uiso 1 1 calc R U . . .
C93 C -0.1571(8) 0.2208(4) 0.4671(4) 0.032(2) Uani 1 1 d . . . . .
H93 H -0.168604 0.180973 0.461212 0.039 Uiso 1 1 calc R U . . .
C94 C -0.1393(9) 0.2482(5) 0.4226(4) 0.037(3) Uani 1 1 d . . . . .
H94A H -0.197659 0.242947 0.397082 0.044 Uiso 1 1 calc R U . . .
H94B H -0.081506 0.231491 0.413099 0.044 Uiso 1 1 calc R U . . .
C95 C -0.1208(10) 0.3096(4) 0.4317(4) 0.040(3) Uani 1 1 d . . . . .
H95 H -0.109081 0.327562 0.402787 0.048 Uiso 1 1 calc R U . . .
C96 C -0.2099(10) 0.3357(5) 0.4462(4) 0.048(3) Uani 1 1 d . . . . .
H96A H -0.268932 0.331827 0.420849 0.057 Uiso 1 1 calc R U . . .
H96B H -0.197507 0.375006 0.452191 0.057 Uiso 1 1 calc R U . . .
O10 O 0.4450(10) 0.6468(5) 0.6638(4) 0.099(4) Uani 1 1 d . . . . .
C101 C 0.4794(11) 0.6872(7) 0.6870(5) 0.061(4) Uani 1 1 d . . . . .
C102 C 0.4637(17) 0.7407(7) 0.6681(7) 0.120(9) Uani 1 1 d . . . . .
H10A H 0.427405 0.738457 0.635762 0.180 Uiso 1 1 calc R U . . .
H10B H 0.527490 0.758427 0.669148 0.180 Uiso 1 1 calc R U . . .
H10C H 0.425296 0.761918 0.686370 0.180 Uiso 1 1 calc R U . . .
C103 C 0.5384(14) 0.6797(8) 0.7331(6) 0.092(6) Uani 1 1 d . . . . .
H10D H 0.517684 0.646355 0.746718 0.138 Uiso 1 1 calc R U . . .
H10E H 0.529381 0.710909 0.752648 0.138 Uiso 1 1 calc R U . . .
H10F H 0.608109 0.676786 0.731418 0.138 Uiso 1 1 calc R U . . .

loop_
_atom_site_aniso_label
_atom_site_aniso_U_11
_atom_site_aniso_U_22
_atom_site_aniso_U_33
_atom_site_aniso_U_23
_atom_site_aniso_U_13
_atom_site_aniso_U_12
Ru1 0.0203(4) 0.0161(3) 0.0166(3) 0.0011(3) 0.0053(3) -0.0003(3)
Ru2 0.0194(4) 0.0155(3) 0.0186(3) 0.0020(3) 0.0040(3) 0.0005(3)
P1 0.0222(13) 0.0135(10) 0.0202(11) 0.0008(8) 0.0051(10) 0.0021(9)
P2 0.0223(14) 0.0213(12) 0.0197(11) 0.0008(9) 0.0052(10) -0.0020(10)
P3 0.0300(15) 0.0164(11) 0.0260(12) -0.0001(9) 0.0067(11) 0.0026(10)
P4 0.0220(14) 0.0191(12) 0.0239(12) 0.0039(9) 0.0060(11) -0.0043(10)
O1 0.028(4) 0.024(4) 0.030(4) 0.009(3) 0.004(3) 0.004(3)
O2 0.026(4) 0.021(3) 0.021(3) 0.002(3) -0.006(3) -0.002(3)
O3 0.038(5) 0.022(4) 0.031(4) 0.003(3) 0.019(3) 0.002(3)
O4 0.033(4) 0.017(3) 0.016(3) 0.000(2) 0.008(3) -0.003(3)
O5 0.027(4) 0.027(4) 0.015(3) -0.001(2) 0.008(3) -0.002(3)
O6 0.035(4) 0.020(3) 0.030(4) 0.000(3) 0.012(3) -0.003(3)
O7 0.025(4) 0.018(3) 0.020(3) 0.002(2) -0.001(3) 0.001(3)
O8 0.026(4) 0.023(4) 0.035(4) 0.003(3) 0.000(3) 0.007(3)
O9 0.015(3) 0.010(3) 0.029(3) -0.002(2) 0.007(3) -0.005(2)
C1 0.028(6) 0.019(5) 0.021(5) 0.003(4) 0.001(4) -0.005(4)
C2 0.036(6) 0.016(5) 0.022(5) 0.002(4) 0.007(4) -0.003(4)
C3 0.023(6) 0.015(4) 0.027(5) -0.004(4) 0.005(4) -0.004(4)
C4 0.021(6) 0.045(6) 0.027(5) 0.007(4) 0.001(4) -0.002(5)
C5 0.016(6) 0.072(9) 0.051(7) 0.023(6) 0.020(5) 0.010(6)
C6 0.022(6) 0.067(9) 0.045(7) -0.020(6) 0.007(5) 0.004(6)
C7 0.017(6) 0.025(5) 0.061(7) -0.013(5) 0.005(5) -0.006(4)
C8 0.029(6) 0.024(5) 0.039(6) -0.005(4) 0.012(5) 0.001(4)
C9 0.020(5) 0.017(4) 0.024(5) -0.003(3) 0.006(4) 0.001(4)
C10 0.038(7) 0.019(5) 0.029(5) 0.003(4) 0.009(5) -0.002(4)
C11 0.043(7) 0.026(5) 0.032(6) 0.000(4) 0.003(5) -0.002(5)
C12 0.056(8) 0.038(6) 0.020(5) 0.005(4) 0.007(5) 0.017(6)
C13 0.035(7) 0.030(6) 0.029(5) 0.004(4) 0.007(5) -0.003(5)
C14 0.031(6) 0.019(5) 0.030(5) 0.000(4) 0.006(5) 0.000(4)
C15 0.024(6) 0.018(5) 0.024(5) 0.011(4) 0.003(4) 0.002(4)
C16 0.042(7) 0.025(5) 0.041(6) -0.003(4) 0.013(5) -0.024(5)
C17 0.030(7) 0.033(6) 0.068(9) 0.006(6) 0.008(6) -0.008(5)
C18 0.020(6) 0.058(8) 0.049(7) 0.018(6) 0.016(5) 0.007(6)
C19 0.034(7) 0.033(6) 0.036(6) -0.003(5) 0.004(5) 0.006(5)
C20 0.024(6) 0.036(6) 0.032(5) 0.001(4) 0.010(5) -0.001(5)
C21 0.032(6) 0.034(6) 0.020(5) 0.001(4) 0.004(5) -0.006(5)
C22 0.046(8) 0.036(6) 0.036(6) -0.004(5) 0.004(6) -0.006(6)
C23 0.073(11) 0.048(8) 0.040(7) -0.014(6) 0.010(7) -0.018(7)
C24 0.083(12) 0.092(12) 0.028(7) -0.013(7) 0.010(7) -0.035(10)
C25 0.078(11) 0.067(9) 0.027(6) 0.013(6) 0.003(7) -0.008(8)
C26 0.045(8) 0.042(7) 0.029(6) 0.006(5) 0.001(5) -0.005(6)
C27 0.040(7) 0.019(5) 0.032(5) -0.002(4) 0.013(5) -0.008(5)
C28 0.041(7) 0.015(5) 0.029(5) 0.001(4) 0.002(5) -0.005(4)
C29 0.04(3) 0.017(19) 0.014(18) 0.007(14) 0.005(16) 0.001(17)
C30 0.09(3) 0.07(3) 0.027(19) -0.016(18) 0.03(2) 0.00(2)
C31 0.118(19) 0.043(10) 0.047(10) -0.015(8) -0.003(12) -0.016(12)
C32 0.07(3) 0.05(2) 0.05(2) -0.013(19) 0.02(2) 0.00(2)
C33 0.06(5) 0.06(5) 0.04(5) 0.01(3) 0.01(3) 0.01(3)
C34 0.02(2) 0.05(3) 0.02(3) 0.01(2) 0.00(2) 0.00(2)
C29A 0.030(11) 0.036(10) 0.028(9) -0.012(7) 0.017(7) -0.003(7)
C30A 0.074(13) 0.024(8) 0.040(9) 0.002(6) 0.001(9) -0.003(8)
C31A 0.118(19) 0.043(10) 0.047(10) -0.015(8) -0.003(12) -0.016(12)
C32A 0.068(13) 0.042(9) 0.034(8) -0.012(7) 0.000(9) 0.003(9)
C33A 0.08(2) 0.07(2) 0.024(14) -0.004(11) 0.012(12) -0.022(14)
C34A 0.051(17) 0.040(13) 0.034(12) -0.008(10) 0.011(11) -0.004(10)
C35 0.026(8) 0.035(7) 0.051(13) -0.005(8) 0.002(9) 0.005(6)
C36 0.034(8) 0.022(5) 0.039(9) 0.004(5) 0.011(7) 0.011(5)
C37 0.018(8) 0.046(8) 0.11(2) -0.015(10) 0.021(11) 0.011(6)
C38 0.06(3) 0.08(3) 0.08(3) 0.01(2) 0.02(2) 0.02(2)
C39 0.06(3) 0.024(19) 0.08(3) 0.022(19) 0.00(2) 0.011(19)
C40 0.027(15) 0.024(14) 0.047(16) 0.000(12) 0.000(12) -0.010(12)
C35A 0.026(8) 0.035(7) 0.051(13) -0.005(8) 0.002(9) 0.005(6)
C36A 0.034(8) 0.022(5) 0.039(9) 0.004(5) 0.011(7) 0.011(5)
C37A 0.018(8) 0.046(8) 0.11(2) -0.015(10) 0.021(11) 0.011(6)
C38A 0.028(11) 0.071(14) 0.16(2) -0.032(14) 0.024(13) -0.009(10)
C39A 0.061(15) 0.075(16) 0.21(3) -0.045(17) -0.007(17) 0.031(13)
C40A 0.100(18) 0.041(11) 0.17(2) -0.043(14) 0.035(17) 0.006(12)
C41 0.031(6) 0.017(5) 0.021(5) 0.003(4) 0.007(4) -0.004(4)
C42 0.038(7) 0.012(5) 0.037(6) 0.005(4) 0.006(5) -0.003(4)
C43 0.038(7) 0.035(6) 0.025(5) 0.003(4) 0.005(5) -0.009(5)
C44 0.048(8) 0.036(6) 0.022(5) 0.005(4) 0.006(5) -0.001(5)
C45 0.051(8) 0.024(5) 0.035(6) 0.010(4) 0.013(5) 0.004(5)
C46 0.054(8) 0.023(5) 0.032(6) -0.001(4) 0.014(6) 0.008(5)
C47 0.023(6) 0.032(6) 0.031(5) 0.013(4) 0.005(5) 0.004(5)
C48 0.013(6) 0.052(7) 0.060(8) 0.020(6) 0.020(5) 0.008(5)
C49 0.035(8) 0.067(9) 0.070(9) 0.027(7) 0.026(7) 0.020(7)
C50 0.040(9) 0.081(11) 0.082(11) 0.038(9) 0.021(8) 0.019(9)
C51 0.033(9) 0.130(17) 0.079(12) 0.022(11) 0.002(8) -0.032(10)
C52 0.027(7) 0.054(8) 0.056(8) 0.012(6) 0.009(6) -0.012(6)
C53 0.023(6) 0.015(5) 0.028(5) 0.006(4) 0.010(4) 0.002(4)
C54 0.029(6) 0.026(5) 0.024(5) 0.008(4) -0.002(4) 0.002(5)
C55 0.026(6) 0.031(6) 0.049(7) 0.017(5) -0.013(5) 0.001(5)
C56 0.025(6) 0.049(7) 0.029(5) 0.005(5) 0.001(5) -0.001(5)
C57 0.030(6) 0.033(6) 0.033(6) 0.006(4) 0.005(5) 0.000(5)
C58 0.036(7) 0.061(9) 0.056(8) 0.022(7) 0.002(6) -0.003(7)
C59 0.034(8) 0.061(9) 0.080(10) 0.029(8) -0.008(7) 0.018(7)
C60 0.033(7) 0.033(6) 0.067(9) 0.021(6) -0.013(6) 0.010(5)
C61 0.046(9) 0.078(10) 0.047(8) 0.043(7) -0.010(7) -0.011(7)
C62 0.045(8) 0.070(9) 0.024(5) 0.013(6) -0.006(5) -0.013(7)
C63 0.042(8) 0.071(9) 0.035(6) 0.021(6) -0.013(6) -0.013(7)
C64 0.017(5) 0.019(5) 0.026(5) 0.005(4) 0.011(4) 0.003(4)
C65 0.022(6) 0.029(5) 0.024(5) -0.003(4) 0.011(4) 0.000(4)
C66 0.035(6) 0.029(5) 0.027(5) 0.003(4) 0.018(5) 0.012(5)
C67 0.040(7) 0.026(5) 0.026(5) 0.003(4) 0.017(5) 0.005(5)
C68 0.020(6) 0.063(8) 0.026(5) 0.009(5) 0.009(5) 0.007(5)
C69 0.021(6) 0.063(8) 0.024(5) 0.007(5) 0.000(5) -0.004(5)
C70 0.063(9) 0.052(7) 0.024(5) -0.008(5) 0.019(6) -0.014(7)
C71 0.037(7) 0.037(6) 0.039(6) 0.000(5) 0.025(5) 0.004(5)
C72 0.040(7) 0.037(6) 0.039(6) 0.005(5) 0.024(6) -0.005(5)
C73 0.052(8) 0.024(5) 0.036(6) 0.011(4) 0.025(6) 0.000(5)
C74 0.043(8) 0.060(8) 0.028(6) 0.017(5) 0.023(5) 0.018(6)
C75 0.029(6) 0.028(5) 0.023(5) 0.003(4) 0.009(4) 0.003(5)
C76 0.043(7) 0.018(5) 0.024(5) 0.000(4) 0.011(5) 0.000(4)
C77 0.048(8) 0.037(6) 0.025(5) -0.008(4) 0.011(5) -0.001(5)
C78 0.048(8) 0.055(7) 0.029(6) 0.006(5) 0.015(6) 0.012(6)
C79 0.139(15) 0.028(6) 0.037(7) 0.002(5) 0.048(8) -0.004(8)
C80 0.143(14) 0.014(5) 0.051(8) -0.010(5) 0.056(9) -0.002(7)
C81 0.100(13) 0.060(9) 0.040(7) -0.015(6) 0.035(8) -0.035(9)
C82 0.043(8) 0.058(8) 0.030(6) -0.008(5) 0.009(5) -0.003(6)
C83 0.053(8) 0.047(7) 0.029(6) 0.006(5) 0.011(6) -0.006(6)
C84 0.059(9) 0.070(9) 0.033(6) 0.012(6) 0.024(6) 0.022(7)
C85 0.167(19) 0.052(9) 0.046(8) 0.000(7) 0.049(10) 0.053(11)
C86 0.028(6) 0.020(5) 0.026(5) 0.003(4) 0.007(4) 0.004(4)
C87 0.020(6) 0.023(5) 0.027(5) 0.003(4) 0.002(4) 0.003(4)
C88 0.020(6) 0.030(6) 0.035(6) 0.001(4) -0.001(5) -0.002(4)
C89 0.049(8) 0.020(5) 0.035(6) 0.006(4) 0.000(5) -0.002(5)
C90 0.022(6) 0.046(7) 0.039(6) 0.000(5) 0.000(5) 0.009(5)
C91 0.025(7) 0.067(9) 0.050(7) -0.013(6) -0.006(6) 0.020(6)
C92 0.029(7) 0.067(9) 0.046(7) 0.003(6) 0.000(6) -0.005(6)
C93 0.022(6) 0.033(6) 0.037(6) 0.005(4) -0.005(5) -0.008(5)
C94 0.035(7) 0.040(6) 0.030(5) -0.005(5) -0.005(5) 0.001(5)
C95 0.058(8) 0.029(6) 0.029(6) 0.004(4) 0.000(6) -0.008(6)
C96 0.049(8) 0.037(7) 0.047(7) -0.001(5) -0.016(6) 0.019(6)
O10 0.110(11) 0.107(10) 0.093(9) -0.051(8) 0.052(8) -0.031(8)
C101 0.049(9) 0.080(11) 0.063(9) -0.038(8) 0.035(8) -0.027(8)
C102 0.17(2) 0.060(12) 0.17(2) 0.037(12) 0.124(18) 0.043(13)
C103 0.086(14) 0.098(15) 0.092(14) -0.017(11) 0.020(12) -0.012(11)

loop_
_atom_type_symbol
_atom_type_description
_atom_type_scat_dispersion_real
_atom_type_scat_dispersion_imag
_atom_type_scat_source
C C 0.0181 0.0091 'International Tables Vol C Tables 4.2.6.8 and 6.1.1.4'
H H 0.0000 0.0000 'International Tables Vol C Tables 4.2.6.8 and 6.1.1.4'
O O 0.0492 0.0322 'International Tables Vol C Tables 4.2.6.8 and 6.1.1.4'
P P 0.2955 0.4335 'International Tables Vol C Tables 4.2.6.8 and 6.1.1.4'
Ru Ru 0.0552 3.2960 'International Tables Vol C Tables 4.2.6.8 and 6.1.1.4'

loop_
_exptl_crystal_face_index_h
_exptl_crystal_face_index_k
_exptl_crystal_face_index_l
_exptl_crystal_face_perp_dist
-8 -6 -2 0.1290
0 11 -13 0.0177
0 -11 13 0.0354
8 6 3 0.1537
0 -11 -13 0.0142
0 11 13 0.0140

loop_
_geom_angle_atom_site_label_1
_geom_angle_atom_site_label_2
_geom_angle_atom_site_label_3
_geom_angle
_geom_angle_site_symmetry_1
_geom_angle_site_symmetry_3
_geom_angle_publ_flag
O4 Ru1 O5 176.8(3) . . ?
O4 Ru1 O1 96.2(2) . . ?
O5 Ru1 O1 84.7(2) . . ?
O4 Ru1 O9 91.4(2) . . ?
O5 Ru1 O9 91.8(2) . . ?
O1 Ru1 O9 83.9(2) . . ?
O4 Ru1 P2 89.04(19) . . ?
O5 Ru1 P2 87.90(19) . . ?
O1 Ru1 P2 89.7(2) . . ?
O9 Ru1 P2 173.62(17) . . ?
O4 Ru1 P1 86.47(18) . . ?
O5 Ru1 P1 92.34(18) . . ?
O1 Ru1 P1 173.6(2) . . ?
O9 Ru1 P1 101.86(17) . . ?
P2 Ru1 P1 84.52(9) . . ?
O7 Ru2 O2 177.9(2) . . ?
O7 Ru2 O3 86.5(3) . . ?
O2 Ru2 O3 95.0(3) . . ?
O7 Ru2 O9 90.5(2) . . ?
O2 Ru2 O9 91.1(2) . . ?
O3 Ru2 O9 86.0(2) . . ?
O7 Ru2 P3 89.85(18) . . ?
O2 Ru2 P3 88.71(19) . . ?
O3 Ru2 P3 88.83(18) . . ?
O9 Ru2 P3 174.83(17) . . ?
O7 Ru2 P4 86.53(18) . . ?
O2 Ru2 P4 91.74(19) . . ?
O3 Ru2 P4 170.0(2) . . ?
O9 Ru2 P4 101.25(17) . . ?
P3 Ru2 P4 83.92(9) . . ?
C9 P1 C3 99.1(4) . . ?
C9 P1 C2 102.1(4) . . ?
C3 P1 C2 100.0(4) . . ?
C9 P1 Ru1 120.8(3) . . ?
C3 P1 Ru1 122.3(3) . . ?
C2 P1 Ru1 109.0(3) . . ?
C21 P2 C1 103.2(5) . . ?
C21 P2 C15 101.6(5) . . ?
C1 P2 C15 103.5(4) . . ?
C21 P2 Ru1 117.8(3) . . ?
C1 P2 Ru1 110.2(3) . . ?
C15 P2 Ru1 118.5(3) . . ?
C29 P3 C28 108.4(13) . . ?
C35A P3 C28 105.7(6) . . ?
C35A P3 C29A 102.1(7) . . ?
C28 P3 C29A 101.1(6) . . ?
C29 P3 C35 103.5(18) . . ?
C28 P3 C35 97.3(13) . . ?
C29 P3 Ru2 121.4(12) . . ?
C35A P3 Ru2 120.8(5) . . ?
C28 P3 Ru2 110.0(3) . . ?
C29A P3 Ru2 115.0(5) . . ?
C35 P3 Ru2 113.3(12) . . ?
C41 P4 C27 103.7(5) . . ?
C41 P4 C47 99.9(4) . . ?
C27 P4 C47 102.6(4) . . ?
C41 P4 Ru2 120.8(3) . . ?
C27 P4 Ru2 107.3(3) . . ?
C47 P4 Ru2 120.1(2) . . ?
C53 O1 Ru1 142.5(7) . . ?
C53 O2 Ru2 131.5(6) . . ?
C64 O3 Ru2 142.0(6) . . ?
C64 O4 Ru1 133.6(6) . . ?
C75 O5 Ru1 126.8(6) . . ?
C86 O7 Ru2 127.1(6) . . ?
Ru2 O9 Ru1 119.5(3) . . ?
C2 C1 P2 107.2(6) . . ?
C2 C1 H1A 110.3 . . ?
P2 C1 H1A 110.3 . . ?
C2 C1 H1B 110.3 . . ?
P2 C1 H1B 110.3 . . ?
H1A C1 H1B 108.5 . . ?
C1 C2 P1 107.9(6) . . ?
C1 C2 H2A 110.1 . . ?
P1 C2 H2A 110.1 . . ?
C1 C2 H2B 110.1 . . ?
P1 C2 H2B 110.1 . . ?
H2A C2 H2B 108.4 . . ?
C8 C3 C4 119.0(10) . . ?
C8 C3 P1 120.3(7) . . ?
C4 C3 P1 120.6(7) . . ?
C5 C4 C3 118.9(10) . . ?
C5 C4 H4 120.6 . . ?
C3 C4 H4 120.6 . . ?
C6 C5 C4 121.2(11) . . ?
C6 C5 H5 119.4 . . ?
C4 C5 H5 119.4 . . ?
C5 C6 C7 120.0(11) . . ?
C5 C6 H6 120.0 . . ?
C7 C6 H6 120.0 . . ?
C8 C7 C6 119.2(11) . . ?
C8 C7 H7 120.4 . . ?
C6 C7 H7 120.4 . . ?
C7 C8 C3 121.6(10) . . ?
C7 C8 H8 119.2 . . ?
C3 C8 H8 119.2 . . ?
C14 C9 C10 117.8(9) . . ?
C14 C9 P1 123.5(7) . . ?
C10 C9 P1 118.5(7) . . ?
C11 C10 C9 121.4(9) . . ?
C11 C10 H10 119.3 . . ?
C9 C10 H10 119.3 . . ?
C10 C11 C12 119.1(10) . . ?
C10 C11 H11 120.5 . . ?
C12 C11 H11 120.5 . . ?
C13 C12 C11 119.6(10) . . ?
C13 C12 H12 120.2 . . ?
C11 C12 H12 120.2 . . ?
C12 C13 C14 120.2(10) . . ?
C12 C13 H13 119.9 . . ?
C14 C13 H13 119.9 . . ?
C13 C14 C9 121.9(10) . . ?
C13 C14 H14 119.0 . . ?
C9 C14 H14 119.0 . . ?
C16 C15 C20 117.6(10) . . ?
C16 C15 P2 121.5(8) . . ?
C20 C15 P2 120.8(8) . . ?
C17 C16 C15 124.0(11) . . ?
C17 C16 H16 118.0 . . ?
C15 C16 H16 118.0 . . ?
C16 C17 C18 119.3(11) . . ?
C16 C17 H17 120.4 . . ?
C18 C17 H17 120.4 . . ?
C17 C18 C19 119.5(11) . . ?
C17 C18 H18 120.3 . . ?
C19 C18 H18 120.3 . . ?
C20 C19 C18 120.3(10) . . ?
C20 C19 H19 119.9 . . ?
C18 C19 H19 119.9 . . ?
C19 C20 C15 119.4(10) . . ?
C19 C20 H20 120.3 . . ?
C15 C20 H20 120.3 . . ?
C22 C21 C26 117.7(10) . . ?
C22 C21 P2 125.4(8) . . ?
C26 C21 P2 116.9(8) . . ?
C21 C22 C23 121.4(12) . . ?
C21 C22 H22 119.3 . . ?
C23 C22 H22 119.3 . . ?
C22 C23 C24 120.6(12) . . ?
C22 C23 H23 119.7 . . ?
C24 C23 H23 119.7 . . ?
C23 C24 C25 119.6(12) . . ?
C23 C24 H24 120.2 . . ?
C25 C24 H24 120.2 . . ?
C26 C25 C24 119.0(12) . . ?
C26 C25 H25 120.5 . . ?
C24 C25 H25 120.5 . . ?
C25 C26 C21 121.6(12) . . ?
C25 C26 H26 119.2 . . ?
C21 C26 H26 119.2 . . ?
C28 C27 P4 107.1(7) . . ?
C28 C27 H27A 110.3 . . ?
P4 C27 H27A 110.3 . . ?
C28 C27 H27B 110.3 . . ?
P4 C27 H27B 110.3 . . ?
H27A C27 H27B 108.5 . . ?
C27 C28 P3 105.2(6) . . ?
C27 C28 H28A 110.7 . . ?
P3 C28 H28A 110.7 . . ?
C27 C28 H28B 110.7 . . ?
P3 C28 H28B 110.7 . . ?
H28A C28 H28B 108.8 . . ?
C30 C29 C34 120.0 . . ?
C30 C29 P3 121(2) . . ?
C34 C29 P3 119(2) . . ?
C31 C30 C29 120.0 . . ?
C31 C30 H30 120.0 . . ?
C29 C30 H30 120.0 . . ?
C30 C31 C32 120.0 . . ?
C30 C31 H31 120.0 . . ?
C32 C31 H31 120.0 . . ?
C31 C32 C33 120.0 . . ?
C31 C32 H32 120.0 . . ?
C33 C32 H32 120.0 . . ?
C32 C33 C34 120.0 . . ?
C32 C33 H33 120.0 . . ?
C34 C33 H33 120.0 . . ?
C33 C34 C29 120.0 . . ?
C33 C34 H34 120.0 . . ?
C29 C34 H34 120.0 . . ?
C30A C29A C34A 120.0 . . ?
C30A C29A P3 124.1(8) . . ?
C34A C29A P3 115.9(8) . . ?
C31A C30A C29A 120.0 . . ?
C31A C30A H30A 120.0 . . ?
C29A C30A H30A 120.0 . . ?
C30A C31A C32A 120.0 . . ?
C30A C31A H31A 120.0 . . ?
C32A C31A H31A 120.0 . . ?
C33A C32A C31A 120.0 . . ?
C33A C32A H32A 120.0 . . ?
C31A C32A H32A 120.0 . . ?
C32A C33A C34A 120.0 . . ?
C32A C33A H33A 120.0 . . ?
C34A C33A H33A 120.0 . . ?
C33A C34A C29A 120.0 . . ?
C33A C34A H34A 120.0 . . ?
C29A C34A H34A 120.0 . . ?
C36 C35 C40 120.0 . . ?
C36 C35 P3 119(2) . . ?
C40 C35 P3 121(2) . . ?
C37 C36 C35 120.0 . . ?
C37 C36 H36 120.0 . . ?
C35 C36 H36 120.0 . . ?
C36 C37 C38 120.0 . . ?
C36 C37 H37 120.0 . . ?
C38 C37 H37 120.0 . . ?
C39 C38 C37 120.0 . . ?
C39 C38 H38 120.0 . . ?
C37 C38 H38 120.0 . . ?
C38 C39 C40 120.0 . . ?
C38 C39 H39 120.0 . . ?
C40 C39 H39 120.0 . . ?
C39 C40 C35 120.0 . . ?
C39 C40 H40 120.0 . . ?
C35 C40 H40 120.0 . . ?
C36A C35A C40A 120.0 . . ?
C36A C35A P3 119.2(8) . . ?
C40A C35A P3 120.8(8) . . ?
C37A C36A C35A 120.0 . . ?
C37A C36A H36A 120.0 . . ?
C35A C36A H36A 120.0 . . ?
C36A C37A C38A 120.0 . . ?
C36A C37A H37A 120.0 . . ?
C38A C37A H37A 120.0 . . ?
C39A C38A C37A 120.0 . . ?
C39A C38A H38A 120.0 . . ?
C37A C38A H38A 120.0 . . ?
C40A C39A C38A 120.0 . . ?
C40A C39A H39A 120.0 . . ?
C38A C39A H39A 120.0 . . ?
C39A C40A C35A 120.0 . . ?
C39A C40A H40A 120.0 . . ?
C35A C40A H40A 120.0 . . ?
C42 C41 C46 116.9(9) . . ?
C42 C41 P4 119.4(7) . . ?
C46 C41 P4 123.7(7) . . ?
C43 C42 C41 121.1(9) . . ?
C43 C42 H42 119.5 . . ?
C41 C42 H42 119.5 . . ?
C44 C43 C42 120.6(10) . . ?
C44 C43 H43 119.7 . . ?
C42 C43 H43 119.7 . . ?
C43 C44 C45 119.2(10) . . ?
C43 C44 H44 120.4 . . ?
C45 C44 H44 120.4 . . ?
C46 C45 C44 121.0(10) . . ?
C46 C45 H45 119.5 . . ?
C44 C45 H45 119.5 . . ?
C45 C46 C41 121.1(10) . . ?
C45 C46 H46 119.4 . . ?
C41 C46 H46 119.4 . . ?
C48 C47 C52 120.0 . . ?
C48 C47 P4 118.6(4) . . ?
C52 C47 P4 121.4(4) . . ?
C47 C48 C49 120.0 . . ?
C47 C48 H48 120.0 . . ?
C49 C48 H48 120.0 . . ?
C50 C49 C48 120.0 . . ?
C50 C49 H49 120.0 . . ?
C48 C49 H49 120.0 . . ?
C51 C50 C49 120.0 . . ?
C51 C50 H50 120.0 . . ?
C49 C50 H50 120.0 . . ?
C50 C51 C52 120.0 . . ?
C50 C51 H51 120.0 . . ?
C52 C51 H51 120.0 . . ?
C51 C52 C47 120.0 . . ?
C51 C52 H52 120.0 . . ?
C47 C52 H52 120.0 . . ?
O1 C53 O2 128.7(9) . . ?
O1 C53 C54 117.6(9) . . ?
O2 C53 C54 113.7(8) . . ?
C56 C54 C55 109.3(9) . . ?
C56 C54 C57 107.5(8) . . ?
C55 C54 C57 109.1(9) . . ?
C56 C54 C53 108.8(8) . . ?
C55 C54 C53 113.0(8) . . ?
C57 C54 C53 108.9(8) . . ?
C54 C55 C60 109.9(9) . . ?
C54 C55 H55A 109.7 . . ?
C60 C55 H55A 109.7 . . ?
C54 C55 H55B 109.7 . . ?
C60 C55 H55B 109.7 . . ?
H55A C55 H55B 108.2 . . ?
C62 C56 C54 110.8(10) . . ?
C62 C56 H56A 109.5 . . ?
C54 C56 H56A 109.5 . . ?
C62 C56 H56B 109.5 . . ?
C54 C56 H56B 109.5 . . ?
H56A C56 H56B 108.1 . . ?
C58 C57 C54 109.7(9) . . ?
C58 C57 H57A 109.7 . . ?
C54 C57 H57A 109.7 . . ?
C58 C57 H57B 109.7 . . ?
C54 C57 H57B 109.7 . . ?
H57A C57 H57B 108.2 . . ?
C59 C58 C57 110.5(11) . . ?
C59 C58 C63 110.8(11) . . ?
C57 C58 C63 109.0(11) . . ?
C59 C58 H58 108.8 . . ?
C57 C58 H58 108.8 . . ?
C63 C58 H58 108.8 . . ?
C60 C59 C58 108.5(11) . . ?
C60 C59 H59A 110.0 . . ?
C58 C59 H59A 110.0 . . ?
C60 C59 H59B 110.0 . . ?
C58 C59 H59B 110.0 . . ?
H59A C59 H59B 108.4 . . ?
C59 C60 C61 108.7(11) . . ?
C59 C60 C55 110.1(10) . . ?
C61 C60 C55 109.6(10) . . ?
C59 C60 H60 109.5 . . ?
C61 C60 H60 109.5 . . ?
C55 C60 H60 109.5 . . ?
C62 C61 C60 109.6(9) . . ?
C62 C61 H61A 109.7 . . ?
C60 C61 H61A 109.7 . . ?
C62 C61 H61B 109.7 . . ?
C60 C61 H61B 109.7 . . ?
H61A C61 H61B 108.2 . . ?
C61 C62 C56 110.1(10) . . ?
C61 C62 C63 110.1(12) . . ?
C56 C62 C63 109.8(9) . . ?
C61 C62 H62 108.9 . . ?
C56 C62 H62 108.9 . . ?
C63 C62 H62 108.9 . . ?
C62 C63 C58 107.3(10) . . ?
C62 C63 H63A 110.3 . . ?
C58 C63 H63A 110.3 . . ?
C62 C63 H63B 110.3 . . ?
C58 C63 H63B 110.3 . . ?
H63A C63 H63B 108.5 . . ?
O3 C64 O4 126.5(8) . . ?
O3 C64 C65 118.1(8) . . ?
O4 C64 C65 115.4(8) . . ?
C64 C65 C68 107.8(8) . . ?
C64 C65 C67 112.2(8) . . ?
C68 C65 C67 108.6(9) . . ?
C64 C65 C66 109.5(8) . . ?
C68 C65 C66 109.9(8) . . ?
C67 C65 C66 108.7(8) . . ?
C71 C66 C65 108.7(8) . . ?
C71 C66 H66A 110.0 . . ?
C65 C66 H66A 110.0 . . ?
C71 C66 H66B 110.0 . . ?
C65 C66 H66B 110.0 . . ?
H66A C66 H66B 108.3 . . ?
C73 C67 C65 111.0(8) . . ?
C73 C67 H67A 109.4 . . ?
C65 C67 H67A 109.4 . . ?
C73 C67 H67B 109.4 . . ?
C65 C67 H67B 109.4 . . ?
H67A C67 H67B 108.0 . . ?
C65 C68 C69 109.3(8) . . ?
C65 C68 H68A 109.8 . . ?
C69 C68 H68A 109.8 . . ?
C65 C68 H68B 109.8 . . ?
C69 C68 H68B 109.8 . . ?
H68A C68 H68B 108.3 . . ?
C74 C69 C68 110.7(9) . . ?
C74 C69 C70 109.1(9) . . ?
C68 C69 C70 108.0(9) . . ?
C74 C69 H69 109.7 . . ?
C68 C69 H69 109.7 . . ?
C70 C69 H69 109.7 . . ?
C71 C70 C69 109.6(9) . . ?
C71 C70 H70A 109.8 . . ?
C69 C70 H70A 109.8 . . ?
C71 C70 H70B 109.8 . . ?
C69 C70 H70B 109.8 . . ?
H70A C70 H70B 108.2 . . ?
C70 C71 C72 110.6(10) . . ?
C70 C71 C66 110.0(9) . . ?
C72 C71 C66 109.0(9) . . ?
C70 C71 H71 109.1 . . ?
C72 C71 H71 109.1 . . ?
C66 C71 H71 109.1 . . ?
C73 C72 C71 109.5(9) . . ?
C73 C72 H72A 109.8 . . ?
C71 C72 H72A 109.8 . . ?
C73 C72 H72B 109.8 . . ?
C71 C72 H72B 109.8 . . ?
H72A C72 H72B 108.2 . . ?
C67 C73 C72 109.4(8) . . ?
C67 C73 C74 109.5(9) . . ?
C72 C73 C74 108.8(9) . . ?
C67 C73 H73 109.7 . . ?
C72 C73 H73 109.7 . . ?
C74 C73 H73 109.7 . . ?
C69 C74 C73 110.1(9) . . ?
C69 C74 H74A 109.6 . . ?
C73 C74 H74A 109.6 . . ?
C69 C74 H74B 109.6 . . ?
C73 C74 H74B 109.6 . . ?
H74A C74 H74B 108.2 . . ?
O6 C75 O5 123.8(9) . . ?
O6 C75 C76 119.1(8) . . ?
O5 C75 C76 117.0(9) . . ?
C78 C76 C77 109.4(9) . . ?
C78 C76 C79 109.5(10) . . ?
C77 C76 C79 109.1(10) . . ?
C78 C76 C75 110.1(9) . . ?
C77 C76 C75 108.9(8) . . ?
C79 C76 C75 109.9(8) . . ?
C76 C77 C82 110.2(9) . . ?
C76 C77 H77A 109.6 . . ?
C82 C77 H77A 109.6 . . ?
C76 C77 H77B 109.6 . . ?
C82 C77 H77B 109.6 . . ?
H77A C77 H77B 108.1 . . ?
C76 C78 C84 109.6(10) . . ?
C76 C78 H78A 109.7 . . ?
C84 C78 H78A 109.7 . . ?
C76 C78 H78B 109.7 . . ?
C84 C78 H78B 109.7 . . ?
H78A C78 H78B 108.2 . . ?
C76 C79 C80 108.8(9) . . ?
C76 C79 H79A 109.9 . . ?
C80 C79 H79A 109.9 . . ?
C76 C79 H79B 109.9 . . ?
C80 C79 H79B 109.9 . . ?
H79A C79 H79B 108.3 . . ?
C85 C80 C81 111.1(11) . . ?
C85 C80 C79 107.3(13) . . ?
C81 C80 C79 111.7(11) . . ?
C85 C80 H80 108.9 . . ?
C81 C80 H80 108.9 . . ?
C79 C80 H80 108.9 . . ?
C82 C81 C80 107.2(11) . . ?
C82 C81 H81A 110.3 . . ?
C80 C81 H81A 110.3 . . ?
C82 C81 H81B 110.3 . . ?
C80 C81 H81B 110.3 . . ?
H81A C81 H81B 108.5 . . ?
C83 C82 C81 112.1(11) . . ?
C83 C82 C77 109.7(10) . . ?
C81 C82 C77 109.0(10) . . ?
C83 C82 H82 108.7 . . ?
C81 C82 H82 108.7 . . ?
C77 C82 H82 108.7 . . ?
C82 C83 C84 109.4(10) . . ?
C82 C83 H83A 109.8 . . ?
C84 C83 H83A 109.8 . . ?
C82 C83 H83B 109.8 . . ?
C84 C83 H83B 109.8 . . ?
H83A C83 H83B 108.2 . . ?
C83 C84 C78 109.4(10) . . ?
C83 C84 C85 108.1(12) . . ?
C78 C84 C85 109.2(10) . . ?
C83 C84 H84 110.0 . . ?
C78 C84 H84 110.0 . . ?
C85 C84 H84 110.0 . . ?
C80 C85 C84 109.6(10) . . ?
C80 C85 H85A 109.8 . . ?
C84 C85 H85A 109.8 . . ?
C80 C85 H85B 109.8 . . ?
C84 C85 H85B 109.8 . . ?
H85A C85 H85B 108.2 . . ?
O7 C86 O8 124.7(9) . . ?
O7 C86 C87 115.8(8) . . ?
O8 C86 C87 119.4(8) . . ?
C88 C87 C90 110.8(9) . . ?
C88 C87 C89 108.6(8) . . ?
C90 C87 C89 108.8(9) . . ?
C88 C87 C86 110.9(8) . . ?
C90 C87 C86 110.6(8) . . ?
C89 C87 C86 107.0(8) . . ?
C87 C88 C93 109.8(8) . . ?
C87 C88 H88A 109.7 . . ?
C93 C88 H88A 109.7 . . ?
C87 C88 H88B 109.7 . . ?
C93 C88 H88B 109.7 . . ?
H88A C88 H88B 108.2 . . ?
C95 C89 C87 109.8(9) . . ?
C95 C89 H89A 109.7 . . ?
C87 C89 H89A 109.7 . . ?
C95 C89 H89B 109.7 . . ?
C87 C89 H89B 109.7 . . ?
H89A C89 H89B 108.2 . . ?
C87 C90 C91 110.0(9) . . ?
C87 C90 H90A 109.7 . . ?
C91 C90 H90A 109.7 . . ?
C87 C90 H90B 109.7 . . ?
C91 C90 H90B 109.7 . . ?
H90A C90 H90B 108.2 . . ?
C90 C91 C96 108.5(11) . . ?
C90 C91 C92 109.2(10) . . ?
C96 C91 C92 110.6(10) . . ?
C90 C91 H91 109.5 . . ?
C96 C91 H91 109.5 . . ?
C92 C91 H91 109.5 . . ?
C93 C92 C91 108.5(10) . . ?
C93 C92 H92A 110.0 . . ?
C91 C92 H92A 110.0 . . ?
C93 C92 H92B 110.0 . . ?
C91 C92 H92B 110.0 . . ?
H92A C92 H92B 108.4 . . ?
C92 C93 C94 110.5(9) . . ?
C92 C93 C88 109.7(9) . . ?
C94 C93 C88 108.9(9) . . ?
C92 C93 H93 109.2 . . ?
C94 C93 H93 109.2 . . ?
C88 C93 H93 109.2 . . ?
C93 C94 C95 109.3(9) . . ?
C93 C94 H94A 109.8 . . ?
C95 C94 H94A 109.8 . . ?
C93 C94 H94B 109.8 . . ?
C95 C94 H94B 109.8 . . ?
H94A C94 H94B 108.3 . . ?
C96 C95 C89 109.9(9) . . ?
C96 C95 C94 110.1(10) . . ?
C89 C95 C94 108.3(9) . . ?
C96 C95 H95 109.5 . . ?
C89 C95 H95 109.5 . . ?
C94 C95 H95 109.5 . . ?
C95 C96 C91 109.1(9) . . ?
C95 C96 H96A 109.9 . . ?
C91 C96 H96A 109.9 . . ?
C95 C96 H96B 109.9 . . ?
C91 C96 H96B 109.9 . . ?
H96A C96 H96B 108.3 . . ?
O10 C101 C102 120.8(18) . . ?
O10 C101 C103 119.5(17) . . ?
C102 C101 C103 119.8(16) . . ?
C101 C102 H10A 109.5 . . ?
C101 C102 H10B 109.5 . . ?
H10A C102 H10B 109.5 . . ?
C101 C102 H10C 109.5 . . ?
H10A C102 H10C 109.5 . . ?
H10B C102 H10C 109.5 . . ?
C101 C103 H10D 109.5 . . ?
C101 C103 H10E 109.5 . . ?
H10D C103 H10E 109.5 . . ?
C101 C103 H10F 109.5 . . ?
H10D C103 H10F 109.5 . . ?
H10E C103 H10F 109.5 . . ?

loop_
_geom_bond_atom_site_label_1
_geom_bond_atom_site_label_2
_geom_bond_distance
_geom_bond_site_symmetry_2
_geom_bond_publ_flag
Ru1 O4 2.076(6) . ?
Ru1 O5 2.100(6) . ?
Ru1 O1 2.177(6) . ?
Ru1 O9 2.208(6) . ?
Ru1 P2 2.234(3) . ?
Ru1 P1 2.249(2) . ?
Ru2 O7 2.082(6) . ?
Ru2 O2 2.083(6) . ?
Ru2 O3 2.164(6) . ?
Ru2 O9 2.197(6) . ?
Ru2 P3 2.240(2) . ?
Ru2 P4 2.246(2) . ?
P1 C9 1.838(9) . ?
P1 C3 1.839(10) . ?
P1 C2 1.851(10) . ?
P2 C21 1.830(10) . ?
P2 C1 1.831(9) . ?
P2 C15 1.847(10) . ?
P3 C29 1.77(3) . ?
P3 C35A 1.831(11) . ?
P3 C28 1.839(9) . ?
P3 C29A 1.889(10) . ?
P3 C35 1.94(3) . ?
P4 C41 1.826(9) . ?
P4 C27 1.832(10) . ?
P4 C47 1.836(6) . ?
O1 C53 1.217(11) . ?
O2 C53 1.263(11) . ?
O3 C64 1.256(11) . ?
O4 C64 1.270(11) . ?
O5 C75 1.262(11) . ?
O6 C75 1.259(12) . ?
O7 C86 1.264(11) . ?
O8 C86 1.268(11) . ?
C1 C2 1.529(14) . ?
C1 H1A 0.9900 . ?
C1 H1B 0.9900 . ?
C2 H2A 0.9900 . ?
C2 H2B 0.9900 . ?
C3 C8 1.393(13) . ?
C3 C4 1.402(13) . ?
C4 C5 1.399(15) . ?
C4 H4 0.9500 . ?
C5 C6 1.358(17) . ?
C5 H5 0.9500 . ?
C6 C7 1.411(16) . ?
C6 H6 0.9500 . ?
C7 C8 1.362(14) . ?
C7 H7 0.9500 . ?
C8 H8 0.9500 . ?
C9 C14 1.376(13) . ?
C9 C10 1.390(14) . ?
C10 C11 1.387(14) . ?
C10 H10 0.9500 . ?
C11 C12 1.402(15) . ?
C11 H11 0.9500 . ?
C12 C13 1.368(15) . ?
C12 H12 0.9500 . ?
C13 C14 1.376(13) . ?
C13 H13 0.9500 . ?
C14 H14 0.9500 . ?
C15 C16 1.377(13) . ?
C15 C20 1.405(13) . ?
C16 C17 1.326(16) . ?
C16 H16 0.9500 . ?
C17 C18 1.389(17) . ?
C17 H17 0.9500 . ?
C18 C19 1.390(15) . ?
C18 H18 0.9500 . ?
C19 C20 1.387(14) . ?
C19 H19 0.9500 . ?
C20 H20 0.9500 . ?
C21 C22 1.363(15) . ?
C21 C26 1.414(14) . ?
C22 C23 1.374(15) . ?
C22 H22 0.9500 . ?
C23 C24 1.38(2) . ?
C23 H23 0.9500 . ?
C24 C25 1.386(19) . ?
C24 H24 0.9500 . ?
C25 C26 1.378(15) . ?
C25 H25 0.9500 . ?
C26 H26 0.9500 . ?
C27 C28 1.511(15) . ?
C27 H27A 0.9900 . ?
C27 H27B 0.9900 . ?
C28 H28A 0.9900 . ?
C28 H28B 0.9900 . ?
C29 C30 1.3900 . ?
C29 C34 1.3900 . ?
C30 C31 1.3900 . ?
C30 H30 0.9500 . ?
C31 C32 1.3900 . ?
C31 H31 0.9500 . ?
C32 C33 1.3900 . ?
C32 H32 0.9500 . ?
C33 C34 1.3900 . ?
C33 H33 0.9500 . ?
C34 H34 0.9500 . ?
C29A C30A 1.3900 . ?
C29A C34A 1.3900 . ?
C30A C31A 1.3900 . ?
C30A H30A 0.9500 . ?
C31A C32A 1.3900 . ?
C31A H31A 0.9500 . ?
C32A C33A 1.3900 . ?
C32A H32A 0.9500 . ?
C33A C34A 1.3900 . ?
C33A H33A 0.9500 . ?
C34A H34A 0.9500 . ?
C35 C36 1.3900 . ?
C35 C40 1.3900 . ?
C36 C37 1.3900 . ?
C36 H36 0.9500 . ?
C37 C38 1.3900 . ?
C37 H37 0.9500 . ?
C38 C39 1.3900 . ?
C38 H38 0.9500 . ?
C39 C40 1.3900 . ?
C39 H39 0.9500 . ?
C40 H40 0.9500 . ?
C35A C36A 1.3900 . ?
C35A C40A 1.3900 . ?
C36A C37A 1.3900 . ?
C36A H36A 0.9500 . ?
C37A C38A 1.3900 . ?
C37A H37A 0.9500 . ?
C38A C39A 1.3900 . ?
C38A H38A 0.9500 . ?
C39A C40A 1.3900 . ?
C39A H39A 0.9500 . ?
C40A H40A 0.9500 . ?
C41 C42 1.386(13) . ?
C41 C46 1.428(13) . ?
C42 C43 1.382(13) . ?
C42 H42 0.9500 . ?
C43 C44 1.373(14) . ?
C43 H43 0.9500 . ?
C44 C45 1.384(14) . ?
C44 H44 0.9500 . ?
C45 C46 1.347(14) . ?
C45 H45 0.9500 . ?
C46 H46 0.9500 . ?
C47 C48 1.3900 . ?
C47 C52 1.3900 . ?
C48 C49 1.3900 . ?
C48 H48 0.9500 . ?
C49 C50 1.3900 . ?
C49 H49 0.9500 . ?
C50 C51 1.3900 . ?
C50 H50 0.9500 . ?
C51 C52 1.3900 . ?
C51 H51 0.9500 . ?
C52 H52 0.9500 . ?
C53 C54 1.542(13) . ?
C54 C56 1.529(14) . ?
C54 C55 1.529(14) . ?
C54 C57 1.541(14) . ?
C55 C60 1.539(14) . ?
C55 H55A 0.9900 . ?
C55 H55B 0.9900 . ?
C56 C62 1.517(15) . ?
C56 H56A 0.9900 . ?
C56 H56B 0.9900 . ?
C57 C58 1.537(15) . ?
C57 H57A 0.9900 . ?
C57 H57B 0.9900 . ?
C58 C59 1.528(18) . ?
C58 C63 1.543(18) . ?
C58 H58 1.0000 . ?
C59 C60 1.527(18) . ?
C59 H59A 0.9900 . ?
C59 H59B 0.9900 . ?
C60 C61 1.538(19) . ?
C60 H60 1.0000 . ?
C61 C62 1.509(18) . ?
C61 H61A 0.9900 . ?
C61 H61B 0.9900 . ?
C62 C63 1.531(17) . ?
C62 H62 1.0000 . ?
C63 H63A 0.9900 . ?
C63 H63B 0.9900 . ?
C64 C65 1.530(12) . ?
C65 C68 1.531(14) . ?
C65 C67 1.533(13) . ?
C65 C66 1.545(13) . ?
C66 C71 1.541(13) . ?
C66 H66A 0.9900 . ?
C66 H66B 0.9900 . ?
C67 C73 1.514(12) . ?
C67 H67A 0.9900 . ?
C67 H67B 0.9900 . ?
C68 C69 1.547(13) . ?
C68 H68A 0.9900 . ?
C68 H68B 0.9900 . ?
C69 C74 1.506(16) . ?
C69 C70 1.555(16) . ?
C69 H69 1.0000 . ?
C70 C71 1.499(16) . ?
C70 H70A 0.9900 . ?
C70 H70B 0.9900 . ?
C71 C72 1.533(15) . ?
C71 H71 1.0000 . ?
C72 C73 1.520(15) . ?
C72 H72A 0.9900 . ?
C72 H72B 0.9900 . ?
C73 C74 1.532(16) . ?
C73 H73 1.0000 . ?
C74 H74A 0.9900 . ?
C74 H74B 0.9900 . ?
C75 C76 1.533(12) . ?
C76 C78 1.512(15) . ?
C76 C77 1.514(15) . ?
C76 C79 1.526(14) . ?
C77 C82 1.544(13) . ?
C77 H77A 0.9900 . ?
C77 H77B 0.9900 . ?
C78 C84 1.543(15) . ?
C78 H78A 0.9900 . ?
C78 H78B 0.9900 . ?
C79 C80 1.549(15) . ?
C79 H79A 0.9900 . ?
C79 H79B 0.9900 . ?
C80 C85 1.52(2) . ?
C80 C81 1.53(2) . ?
C80 H80 1.0000 . ?
C81 C82 1.505(17) . ?
C81 H81A 0.9900 . ?
C81 H81B 0.9900 . ?
C82 C83 1.501(16) . ?
C82 H82 1.0000 . ?
C83 C84 1.532(16) . ?
C83 H83A 0.9900 . ?
C83 H83B 0.9900 . ?
C84 C85 1.544(19) . ?
C84 H84 1.0000 . ?
C85 H85A 0.9900 . ?
C85 H85B 0.9900 . ?
C86 C87 1.546(14) . ?
C87 C88 1.513(13) . ?
C87 C90 1.521(14) . ?
C87 C89 1.545(13) . ?
C88 C93 1.536(14) . ?
C88 H88A 0.9900 . ?
C88 H88B 0.9900 . ?
C89 C95 1.527(15) . ?
C89 H89A 0.9900 . ?
C89 H89B 0.9900 . ?
C90 C91 1.533(15) . ?
C90 H90A 0.9900 . ?
C90 H90B 0.9900 . ?
C91 C96 1.544(18) . ?
C91 C92 1.556(18) . ?
C91 H91 1.0000 . ?
C92 C93 1.526(16) . ?
C92 H92A 0.9900 . ?
C92 H92B 0.9900 . ?
C93 C94 1.535(14) . ?
C93 H93 1.0000 . ?
C94 C95 1.545(15) . ?
C94 H94A 0.9900 . ?
C94 H94B 0.9900 . ?
C95 C96 1.526(17) . ?
C95 H95 1.0000 . ?
C96 H96A 0.9900 . ?
C96 H96B 0.9900 . ?
O10 C101 1.245(16) . ?
C101 C102 1.43(2) . ?
C101 C103 1.44(2) . ?
C102 H10A 0.9800 . ?
C102 H10B 0.9800 . ?
C102 H10C 0.9800 . ?
C103 H10D 0.9800 . ?
C103 H10E 0.9800 . ?
C103 H10F 0.9800 . ?

loop_
_geom_torsion_atom_site_label_1
_geom_torsion_atom_site_label_2
_geom_torsion_atom_site_label_3
_geom_torsion_atom_site_label_4
_geom_torsion
_geom_torsion_site_symmetry_1
_geom_torsion_site_symmetry_2
_geom_torsion_site_symmetry_3
_geom_torsion_site_symmetry_4
_geom_torsion_publ_flag
C21 P2 C1 C2 -86.6(7) . . . . ?
C15 P2 C1 C2 167.8(6) . . . . ?
Ru1 P2 C1 C2 40.1(7) . . . . ?
P2 C1 C2 P1 -49.1(7) . . . . ?
C9 P1 C2 C1 -89.4(6) . . . . ?
C3 P1 C2 C1 168.9(6) . . . . ?
Ru1 P1 C2 C1 39.5(6) . . . . ?
C9 P1 C3 C8 -53.8(9) . . . . ?
C2 P1 C3 C8 50.4(9) . . . . ?
Ru1 P1 C3 C8 170.5(7) . . . . ?
C9 P1 C3 C4 126.2(8) . . . . ?
C2 P1 C3 C4 -129.6(8) . . . . ?
Ru1 P1 C3 C4 -9.4(9) . . . . ?
C8 C3 C4 C5 -3.5(15) . . . . ?
P1 C3 C4 C5 176.5(9) . . . . ?
C3 C4 C5 C6 1.7(18) . . . . ?
C4 C5 C6 C7 0.8(19) . . . . ?
C5 C6 C7 C8 -1.6(17) . . . . ?
C6 C7 C8 C3 -0.2(16) . . . . ?
C4 C3 C8 C7 2.7(15) . . . . ?
P1 C3 C8 C7 -177.2(8) . . . . ?
C3 P1 C9 C14 116.4(8) . . . . ?
C2 P1 C9 C14 13.9(9) . . . . ?
Ru1 P1 C9 C14 -107.1(8) . . . . ?
C3 P1 C9 C10 -59.1(8) . . . . ?
C2 P1 C9 C10 -161.5(8) . . . . ?
Ru1 P1 C9 C10 77.4(8) . . . . ?
C14 C9 C10 C11 -1.8(15) . . . . ?
P1 C9 C10 C11 173.9(8) . . . . ?
C9 C10 C11 C12 1.9(16) . . . . ?
C10 C11 C12 C13 -1.1(16) . . . . ?
C11 C12 C13 C14 0.3(16) . . . . ?
C12 C13 C14 C9 -0.3(16) . . . . ?
C10 C9 C14 C13 1.1(15) . . . . ?
P1 C9 C14 C13 -174.5(8) . . . . ?
C21 P2 C15 C16 -54.3(9) . . . . ?
C1 P2 C15 C16 52.5(9) . . . . ?
Ru1 P2 C15 C16 174.8(7) . . . . ?
C21 P2 C15 C20 128.2(8) . . . . ?
C1 P2 C15 C20 -124.9(8) . . . . ?
Ru1 P2 C15 C20 -2.6(9) . . . . ?
C20 C15 C16 C17 1.5(16) . . . . ?
P2 C15 C16 C17 -176.0(9) . . . . ?
C15 C16 C17 C18 -1.4(19) . . . . ?
C16 C17 C18 C19 0.2(18) . . . . ?
C17 C18 C19 C20 0.9(17) . . . . ?
C18 C19 C20 C15 -0.8(16) . . . . ?
C16 C15 C20 C19 -0.3(14) . . . . ?
P2 C15 C20 C19 177.2(8) . . . . ?
C1 P2 C21 C22 10.5(11) . . . . ?
C15 P2 C21 C22 117.5(11) . . . . ?
Ru1 P2 C21 C22 -111.3(10) . . . . ?
C1 P2 C21 C26 -171.9(9) . . . . ?
C15 P2 C21 C26 -64.9(9) . . . . ?
Ru1 P2 C21 C26 66.4(10) . . . . ?
C26 C21 C22 C23 3.1(18) . . . . ?
P2 C21 C22 C23 -179.2(10) . . . . ?
C21 C22 C23 C24 -3(2) . . . . ?
C22 C23 C24 C25 1(2) . . . . ?
C23 C24 C25 C26 1(2) . . . . ?
C24 C25 C26 C21 -1(2) . . . . ?
C22 C21 C26 C25 -0.8(18) . . . . ?
P2 C21 C26 C25 -178.7(10) . . . . ?
C41 P4 C27 C28 -80.9(7) . . . . ?
C47 P4 C27 C28 175.5(6) . . . . ?
Ru2 P4 C27 C28 48.0(7) . . . . ?
P4 C27 C28 P3 -54.2(7) . . . . ?
C29 P3 C28 C27 -95.1(15) . . . . ?
C35A P3 C28 C27 171.7(7) . . . . ?
C29A P3 C28 C27 -82.3(8) . . . . ?
C35 P3 C28 C27 157.9(14) . . . . ?
Ru2 P3 C28 C27 39.8(7) . . . . ?
C28 P3 C29 C30 -42(3) . . . . ?
C35 P3 C29 C30 60(3) . . . . ?
Ru2 P3 C29 C30 -171.1(19) . . . . ?
C28 P3 C29 C34 136.4(19) . . . . ?
C35 P3 C29 C34 -121(2) . . . . ?
Ru2 P3 C29 C34 8(3) . . . . ?
C34 C29 C30 C31 0.0 . . . . ?
P3 C29 C30 C31 179(3) . . . . ?
C29 C30 C31 C32 0.0 . . . . ?
C30 C31 C32 C33 0.0 . . . . ?
C31 C32 C33 C34 0.0 . . . . ?
C32 C33 C34 C29 0.0 . . . . ?
C30 C29 C34 C33 0.0 . . . . ?
P3 C29 C34 C33 -179(3) . . . . ?
C35A P3 C29A C30A 102.2(10) . . . . ?
C28 P3 C29A C30A -6.7(11) . . . . ?
Ru2 P3 C29A C30A -125.2(9) . . . . ?
C35A P3 C29A C34A -78.6(8) . . . . ?
C28 P3 C29A C34A 172.5(7) . . . . ?
Ru2 P3 C29A C34A 54.0(7) . . . . ?
C34A C29A C30A C31A 0.0 . . . . ?
P3 C29A C30A C31A 179.2(11) . . . . ?
C29A C30A C31A C32A 0.0 . . . . ?
C30A C31A C32A C33A 0.0 . . . . ?
C31A C32A C33A C34A 0.0 . . . . ?
C32A C33A C34A C29A 0.0 . . . . ?
C30A C29A C34A C33A 0.0 . . . . ?
P3 C29A C34A C33A -179.2(10) . . . . ?
C40 C35 C36 C37 0.0 . . . . ?
P3 C35 C36 C37 -179(3) . . . . ?
C35 C36 C37 C38 0.0 . . . . ?
C36 C37 C38 C39 0.0 . . . . ?
C37 C38 C39 C40 0.0 . . . . ?
C38 C39 C40 C35 0.0 . . . . ?
C36 C35 C40 C39 0.0 . . . . ?
P3 C35 C40 C39 179(3) . . . . ?
C28 P3 C35A C36A -139.9(8) . . . . ?
C29A P3 C35A C36A 114.8(9) . . . . ?
Ru2 P3 C35A C36A -14.3(10) . . . . ?
C28 P3 C35A C40A 38.0(9) . . . . ?
C29A P3 C35A C40A -67.3(10) . . . . ?
Ru2 P3 C35A C40A 163.6(8) . . . . ?
C40A C35A C36A C37A 0.0 . . . . ?
P3 C35A C36A C37A 177.9(10) . . . . ?
C35A C36A C37A C38A 0.0 . . . . ?
C36A C37A C38A C39A 0.0 . . . . ?
C37A C38A C39A C40A 0.0 . . . . ?
C38A C39A C40A C35A 0.0 . . . . ?
C36A C35A C40A C39A 0.0 . . . . ?
P3 C35A C40A C39A -177.9(10) . . . . ?
C27 P4 C41 C42 -179.0(9) . . . . ?
C47 P4 C41 C42 -73.3(9) . . . . ?
Ru2 P4 C41 C42 60.9(10) . . . . ?
C27 P4 C41 C46 2.3(10) . . . . ?
C47 P4 C41 C46 108.0(9) . . . . ?
Ru2 P4 C41 C46 -117.8(9) . . . . ?
C46 C41 C42 C43 -4.0(16) . . . . ?
P4 C41 C42 C43 177.2(8) . . . . ?
C41 C42 C43 C44 3.5(18) . . . . ?
C42 C43 C44 C45 -1.2(18) . . . . ?
C43 C44 C45 C46 -0.5(19) . . . . ?
C44 C45 C46 C41 -0.1(19) . . . . ?
C42 C41 C46 C45 2.3(17) . . . . ?
P4 C41 C46 C45 -179.0(9) . . . . ?
C41 P4 C47 C48 82.9(5) . . . . ?
C27 P4 C47 C48 -170.5(5) . . . . ?
Ru2 P4 C47 C48 -51.7(5) . . . . ?
C41 P4 C47 C52 -95.9(5) . . . . ?
C27 P4 C47 C52 10.7(6) . . . . ?
Ru2 P4 C47 C52 129.5(4) . . . . ?
C52 C47 C48 C49 0.0 . . . . ?
P4 C47 C48 C49 -178.8(5) . . . . ?
C47 C48 C49 C50 0.0 . . . . ?
C48 C49 C50 C51 0.0 . . . . ?
C49 C50 C51 C52 0.0 . . . . ?
C50 C51 C52 C47 0.0 . . . . ?
C48 C47 C52 C51 0.0 . . . . ?
P4 C47 C52 C51 178.7(5) . . . . ?
Ru1 O1 C53 O2 10.9(18) . . . . ?
Ru1 O1 C53 C54 -167.1(7) . . . . ?
Ru2 O2 C53 O1 -5.0(15) . . . . ?
Ru2 O2 C53 C54 173.0(6) . . . . ?
O1 C53 C54 C56 58.0(12) . . . . ?
O2 C53 C54 C56 -120.2(9) . . . . ?
O1 C53 C54 C55 179.7(9) . . . . ?
O2 C53 C54 C55 1.4(12) . . . . ?
O1 C53 C54 C57 -58.9(11) . . . . ?
O2 C53 C54 C57 122.8(9) . . . . ?
C56 C54 C55 C60 -58.2(13) . . . . ?
C57 C54 C55 C60 59.1(12) . . . . ?
C53 C54 C55 C60 -179.5(9) . . . . ?
C55 C54 C56 C62 58.6(12) . . . . ?
C57 C54 C56 C62 -59.7(11) . . . . ?
C53 C54 C56 C62 -177.6(9) . . . . ?
C56 C54 C57 C58 59.9(12) . . . . ?
C55 C54 C57 C58 -58.5(12) . . . . ?
C53 C54 C57 C58 177.7(9) . . . . ?
C54 C57 C58 C59 59.6(13) . . . . ?
C54 C57 C58 C63 -62.4(12) . . . . ?
C57 C58 C59 C60 -59.8(14) . . . . ?
C63 C58 C59 C60 61.1(14) . . . . ?
C58 C59 C60 C61 -60.0(13) . . . . ?
C58 C59 C60 C55 60.0(15) . . . . ?
C54 C55 C60 C59 -60.6(14) . . . . ?
C54 C55 C60 C61 58.9(13) . . . . ?
C59 C60 C61 C62 61.1(13) . . . . ?
C55 C60 C61 C62 -59.3(14) . . . . ?
C60 C61 C62 C56 59.4(14) . . . . ?
C60 C61 C62 C63 -61.8(13) . . . . ?
C54 C56 C62 C61 -59.5(13) . . . . ?
C54 C56 C62 C63 61.9(14) . . . . ?
C61 C62 C63 C58 60.1(12) . . . . ?
C56 C62 C63 C58 -61.3(14) . . . . ?
C59 C58 C63 C62 -60.2(13) . . . . ?
C57 C58 C63 C62 61.7(13) . . . . ?
Ru2 O3 C64 O4 12.3(18) . . . . ?
Ru2 O3 C64 C65 -166.6(7) . . . . ?
Ru1 O4 C64 O3 -2.0(16) . . . . ?
Ru1 O4 C64 C65 176.9(6) . . . . ?
O3 C64 C65 C68 66.8(11) . . . . ?
O4 C64 C65 C68 -112.2(10) . . . . ?
O3 C64 C65 C67 -173.6(9) . . . . ?
O4 C64 C65 C67 7.4(12) . . . . ?
O3 C64 C65 C66 -52.8(12) . . . . ?
O4 C64 C65 C66 128.3(9) . . . . ?
C64 C65 C66 C71 177.5(9) . . . . ?
C68 C65 C66 C71 59.2(11) . . . . ?
C67 C65 C66 C71 -59.6(11) . . . . ?
C64 C65 C67 C73 -179.2(9) . . . . ?
C68 C65 C67 C73 -60.1(11) . . . . ?
C66 C65 C67 C73 59.4(11) . . . . ?
C64 C65 C68 C69 -179.6(9) . . . . ?
C67 C65 C68 C69 58.6(11) . . . . ?
C66 C65 C68 C69 -60.3(12) . . . . ?
C65 C68 C69 C74 -59.1(12) . . . . ?
C65 C68 C69 C70 60.2(12) . . . . ?
C74 C69 C70 C71 58.9(11) . . . . ?
C68 C69 C70 C71 -61.4(12) . . . . ?
C69 C70 C71 C72 -58.5(11) . . . . ?
C69 C70 C71 C66 61.9(11) . . . . ?
C65 C66 C71 C70 -60.2(12) . . . . ?
C65 C66 C71 C72 61.1(12) . . . . ?
C70 C71 C72 C73 59.6(11) . . . . ?
C66 C71 C72 C73 -61.4(12) . . . . ?
C65 C67 C73 C72 -59.6(12) . . . . ?
C65 C67 C73 C74 59.6(11) . . . . ?
C71 C72 C73 C67 60.1(12) . . . . ?
C71 C72 C73 C74 -59.5(11) . . . . ?
C68 C69 C74 C73 58.5(12) . . . . ?
C70 C69 C74 C73 -60.2(11) . . . . ?
C67 C73 C74 C69 -58.3(11) . . . . ?
C72 C73 C74 C69 61.2(11) . . . . ?
Ru1 O5 C75 O6 0.5(14) . . . . ?
Ru1 O5 C75 C76 179.5(6) . . . . ?
O6 C75 C76 C78 -32.2(13) . . . . ?
O5 C75 C76 C78 148.8(9) . . . . ?
O6 C75 C76 C77 87.7(12) . . . . ?
O5 C75 C76 C77 -91.3(11) . . . . ?
O6 C75 C76 C79 -152.9(11) . . . . ?
O5 C75 C76 C79 28.1(14) . . . . ?
C78 C76 C77 C82 -59.4(12) . . . . ?
C79 C76 C77 C82 60.3(12) . . . . ?
C75 C76 C77 C82 -179.7(9) . . . . ?
C77 C76 C78 C84 59.6(12) . . . . ?
C79 C76 C78 C84 -59.8(12) . . . . ?
C75 C76 C78 C84 179.2(9) . . . . ?
C78 C76 C79 C80 62.5(15) . . . . ?
C77 C76 C79 C80 -57.1(15) . . . . ?
C75 C76 C79 C80 -176.5(12) . . . . ?
C76 C79 C80 C85 -63.3(15) . . . . ?
C76 C79 C80 C81 58.7(17) . . . . ?
C85 C80 C81 C82 59.0(13) . . . . ?
C79 C80 C81 C82 -60.7(14) . . . . ?
C80 C81 C82 C83 -60.1(13) . . . . ?
C80 C81 C82 C77 61.5(13) . . . . ?
C76 C77 C82 C83 59.7(13) . . . . ?
C76 C77 C82 C81 -63.3(14) . . . . ?
C81 C82 C83 C84 61.7(13) . . . . ?
C77 C82 C83 C84 -59.5(13) . . . . ?
C82 C83 C84 C78 59.9(14) . . . . ?
C82 C83 C84 C85 -58.9(13) . . . . ?
C76 C78 C84 C83 -59.9(13) . . . . ?
C76 C78 C84 C85 58.2(14) . . . . ?
C81 C80 C85 C84 -60.1(14) . . . . ?
C79 C80 C85 C84 62.3(14) . . . . ?
C83 C84 C85 C80 58.6(13) . . . . ?
C78 C84 C85 C80 -60.3(15) . . . . ?
Ru2 O7 C86 O8 9.6(14) . . . . ?
Ru2 O7 C86 C87 -172.1(6) . . . . ?
O7 C86 C87 C88 26.3(12) . . . . ?
O8 C86 C87 C88 -155.4(9) . . . . ?
O7 C86 C87 C90 149.7(9) . . . . ?
O8 C86 C87 C90 -31.9(12) . . . . ?
O7 C86 C87 C89 -92.0(10) . . . . ?
O8 C86 C87 C89 86.4(11) . . . . ?
C90 C87 C88 C93 58.5(11) . . . . ?
C89 C87 C88 C93 -60.9(11) . . . . ?
C86 C87 C88 C93 -178.1(8) . . . . ?
C88 C87 C89 C95 61.4(11) . . . . ?
C90 C87 C89 C95 -59.3(11) . . . . ?
C86 C87 C89 C95 -178.8(8) . . . . ?
C88 C87 C90 C91 -58.6(12) . . . . ?
C89 C87 C90 C91 60.7(12) . . . . ?
C86 C87 C90 C91 177.9(9) . . . . ?
C87 C90 C91 C96 -61.6(12) . . . . ?
C87 C90 C91 C92 59.0(13) . . . . ?
C90 C91 C92 C93 -60.3(13) . . . . ?
C96 C91 C92 C93 59.0(12) . . . . ?
C91 C92 C93 C94 -59.4(12) . . . . ?
C91 C92 C93 C88 60.7(12) . . . . ?
C87 C88 C93 C92 -60.0(12) . . . . ?
C87 C88 C93 C94 61.0(12) . . . . ?
C92 C93 C94 C95 60.2(12) . . . . ?
C88 C93 C94 C95 -60.4(12) . . . . ?
C87 C89 C95 C96 59.5(12) . . . . ?
C87 C89 C95 C94 -60.9(12) . . . . ?
C93 C94 C95 C96 -59.7(12) . . . . ?
C93 C94 C95 C89 60.5(12) . . . . ?
C89 C95 C96 C91 -60.1(12) . . . . ?
C94 C95 C96 C91 59.1(12) . . . . ?
C90 C91 C96 C95 60.6(13) . . . . ?
C92 C91 C96 C95 -59.2(13) . . . . ?

loop_
_exptl_oxdiff_crystal_face_indexfrac_h
_exptl_oxdiff_crystal_face_indexfrac_k
_exptl_oxdiff_crystal_face_indexfrac_l
_exptl_oxdiff_crystal_face_x
_exptl_oxdiff_crystal_face_y
_exptl_oxdiff_crystal_face_z
-7.8758 -5.8490 -2.3953 0.0316 -0.0049 0.9995
0.0176 11.3300 -13.1452 -0.9915 0.1301 -0.0091
0.3760 -11.0468 13.2755 0.9907 -0.1300 -0.0408
7.8800 5.6473 2.6346 -0.0137 0.0025 -0.9999
-0.0849 -11.2854 -13.1571 -0.1132 -0.8653 0.4883
-0.1775 11.2812 13.2727 0.1150 0.8791 -0.4626
